data_1571438
loop_
_publ_author_name
'Li, Yijie'
'Tamizmani, Masilamani'
'Akram, Manjur O.'
'Martin, Caleb D.'

_publ_section_title
;
 Carborane-arene fused boracyclic analogues of polycyclic aromatic
 hydrocarbons accessed by intramolecular borylation.
;
_journal_issue 20
_journal_name_full 'Chemical science'
_journal_page_first 7568
_journal_page_last 7575
_journal_paper_doi 10.1039/d4sc00990h
_journal_volume 15
_journal_year 2024
_chemical_formula_sum 'C22 H35 B21'
_chemical_formula_weight 526.51
_chemical_name_systematic 1
_chemical_properties_physical Air-sensitive,Moisture-sensitive
_space_group_crystal_system triclinic
_space_group_IT_number 2
_space_group_name_Hall '-P 1'
_space_group_name_H-M_alt 'P -1'
_atom_sites_solution_hydrogens mixed
_atom_sites_solution_primary direct
_audit_creation_method SHELXL-2013
_audit_update_record
;
2024-02-09 deposited with the CCDC.	2024-04-16 downloaded from the CCDC.
;
_cell_angle_alpha 96.020(2)
_cell_angle_beta 109.788(2)
_cell_angle_gamma 111.822(2)
_cell_formula_units_Z 2
_cell_length_a 10.7014(7)
_cell_length_b 11.5495(6)
_cell_length_c 14.4626(9)
_cell_measurement_reflns_used 9011
_cell_measurement_temperature 150(2)
_cell_measurement_theta_max 30.59
_cell_measurement_theta_min 3.50
_cell_volume 1505.99(16)
_computing_cell_refinement 'Bruker SAINT'
_computing_data_collection 'Bruker APEX2'
_computing_data_reduction 'Bruker SAINT'
_computing_molecular_graphics 'Bruker SHELXTL'
_computing_publication_material 'Bruker SHELXTL'
_computing_structure_refinement 'SHELXL-2013 (Sheldrick, 2013)'
_computing_structure_solution 'SHELXS-97 (Sheldrick 2008)'
_diffrn_ambient_temperature 150(2)
_diffrn_measured_fraction_theta_full 0.994
_diffrn_measured_fraction_theta_max 0.996
_diffrn_measurement_device_type 'Bruker APEX-II CCD'
_diffrn_measurement_method '\f and \w scans'
_diffrn_radiation_type MoK\a
_diffrn_radiation_wavelength 0.71073
_diffrn_reflns_av_R_equivalents 0.0415
_diffrn_reflns_av_unetI/netI 0.0196
_diffrn_reflns_Laue_measured_fraction_full 0.994
_diffrn_reflns_Laue_measured_fraction_max 0.996
_diffrn_reflns_limit_h_max 15
_diffrn_reflns_limit_h_min -15
_diffrn_reflns_limit_k_max 16
_diffrn_reflns_limit_k_min -16
_diffrn_reflns_limit_l_max 20
_diffrn_reflns_limit_l_min -20
_diffrn_reflns_number 96399
_diffrn_reflns_point_group_measured_fraction_full 0.994
_diffrn_reflns_point_group_measured_fraction_max 0.996
_diffrn_reflns_theta_full 25.242
_diffrn_reflns_theta_max 30.606
_diffrn_reflns_theta_min 2.253
_exptl_absorpt_coefficient_mu 0.055
_exptl_absorpt_correction_T_max 0.941
_exptl_absorpt_correction_T_min 0.931
_exptl_absorpt_correction_type multi-scan
_exptl_absorpt_process_details SADabs
_exptl_crystal_colour colourless
_exptl_crystal_density_diffrn 1.161
_exptl_crystal_description block
_exptl_crystal_F_000 544
_exptl_crystal_recrystallization_method 'Re-crystallisation from solvent: benzene'
_exptl_crystal_size_max 0.480
_exptl_crystal_size_mid 0.321
_exptl_crystal_size_min 0.282
_refine_diff_density_max 0.426
_refine_diff_density_min -0.224
_refine_diff_density_rms 0.041
_refine_ls_extinction_method none
_refine_ls_goodness_of_fit_ref 1.041
_refine_ls_hydrogen_treatment mixed
_refine_ls_matrix_type full
_refine_ls_number_parameters 508
_refine_ls_number_reflns 9245
_refine_ls_number_restraints 0
_refine_ls_restrained_S_all 1.041
_refine_ls_R_factor_all 0.0490
_refine_ls_R_factor_gt 0.0431
_refine_ls_shift/su_max 0.001
_refine_ls_shift/su_mean 0.000
_refine_ls_structure_factor_coef Fsqd
_refine_ls_weighting_details 'w=1/[\s^2^(Fo^2^)+(0.0658P)^2^+0.3879P] where P=(Fo^2^+2Fc^2^)/3'
_refine_ls_weighting_scheme calc
_refine_ls_wR_factor_gt 0.1180
_refine_ls_wR_factor_ref 0.1234
_reflns_Friedel_coverage 0.000
_reflns_number_gt 8186
_reflns_number_total 9245
_reflns_threshold_expression 'I > 2\s(I)'
_cod_data_source_file d4sc00990h2.cif
_cod_data_source_block 1
_cod_depositor_comments
;
The following automatic conversions were performed:

data item '_exptl_absorpt_correction_type' value 'Multi-Scan' was
changed to 'multi-scan' in accordance with the
/home/data/users/saulius/crontab/automatic-downloads/rss-feeds/RSC/lib/dictionaries/cif_core.dic
dictionary named 'cif_core.dic' version 2.4.2 last updated on
2011-04-26.

data item '_atom_sites_solution_primary' value 'DIRECT METHODS' was
changed to 'direct'.

Automatic conversion script
Id: cif_fix_values 8170 2020-07-09 18:12:32Z antanas 

 Adding full bibliography for 1571438--1571443.cif.
;
_cod_database_code 1571438
_shelx_space_group_comment
; 
The symmetry employed for this shelxl refinement is uniquely defined 
by the following loop, which should always be used as a source of 
symmetry information in preference to the above space-group names. 
They are only intended as comments. 
;
_shelx_estimated_absorpt_t_min 0.974
_shelx_estimated_absorpt_t_max 0.985
_shelxl_version_number 2013-3

loop_
_space_group_symop_operation_xyz
'x, y, z'
'-x, -y, -z'

loop_
_atom_site_label
_atom_site_type_symbol
_atom_site_fract_x
_atom_site_fract_y
_atom_site_fract_z
_atom_site_U_iso_or_equiv
_atom_site_adp_type
_atom_site_occupancy
_atom_site_site_symmetry_order
_atom_site_calc_flag
_atom_site_refinement_flags_posn
_atom_site_refinement_flags_adp
_atom_site_refinement_flags_occupancy
_atom_site_disorder_assembly
_atom_site_disorder_group
C7 C 0.81446(11) 0.13762(9) 0.46937(7) 0.02688(19) Uani 1 1 d . . . . .
C6 C 0.83151(11) 0.14109(9) 0.37832(7) 0.02476(18) Uani 1 1 d . . . . .
C3 C 0.80086(9) 0.22955(8) 0.32860(6) 0.02017(16) Uani 1 1 d . . . . .
C4 C 0.75245(9) 0.31539(8) 0.36622(6) 0.01945(15) Uani 1 1 d . . . . .
B1 B 0.72524(10) 0.40032(9) 0.29290(7) 0.01728(16) Uani 1 1 d . . . . .
C5 C 0.68683(9) 0.51842(8) 0.31155(6) 0.01757(15) Uani 1 1 d . . . . .
C10 C 0.51562(9) 0.50707(8) 0.25100(6) 0.01870(15) Uani 1 1 d . . . . .
C11 C 0.40144(9) 0.38232(8) 0.17231(7) 0.01941(15) Uani 1 1 d . . . . .
C12 C 0.35945(11) 0.26496(9) 0.19731(7) 0.02815(19) Uani 1 1 d . . . . .
H38 H 0.4006 0.2626 0.2661 0.034 Uiso 1 1 calc R U . . .
C13 C 0.25725(12) 0.15061(9) 0.12202(8) 0.0318(2) Uani 1 1 d . . . . .
C14 C 0.19546(10) 0.15289(9) 0.02192(8) 0.02634(18) Uani 1 1 d . . . . .
C16 C 0.33841(11) 0.38391(9) 0.07117(7) 0.02695(19) Uani 1 1 d . . . . .
H16 H 0.3657 0.4635 0.0530 0.032 Uiso 1 1 calc R U . . .
C15 C 0.23583(11) 0.26965(10) -0.00317(7) 0.0294(2) Uani 1 1 d . . . . .
H15 H 0.1930 0.2717 -0.0719 0.035 Uiso 1 1 calc R U . . .
C1 C 0.76204(9) 0.35857(8) 0.20060(6) 0.01731(15) Uani 1 1 d . . . . .
C2 C 0.81573(9) 0.24617(8) 0.23151(7) 0.01958(15) Uani 1 1 d . . . . .
C8 C 0.76920(11) 0.22145(9) 0.50980(7) 0.02553(18) Uani 1 1 d . . . . .
C9 C 0.73858(10) 0.31000(9) 0.45910(7) 0.02322(17) Uani 1 1 d . . . . .
C22 C 0.80349(12) -0.02304(10) 0.66735(8) 0.0293(2) Uani 1 1 d . . . . .
C21 C 0.90249(12) 0.08821(11) 0.74575(8) 0.0321(2) Uani 1 1 d . . . . .
H31 H 1.0054 0.1129 0.7693 0.038 Uiso 1 1 calc R U . . .
C20 C 0.85188(12) 0.16349(10) 0.78986(8) 0.0311(2) Uani 1 1 d . . . . .
C19 C 0.70217(12) 0.12733(10) 0.75581(8) 0.0314(2) Uani 1 1 d . . . . .
C18 C 0.60280(12) 0.01600(10) 0.67757(8) 0.0315(2) Uani 1 1 d . . . . .
C17 C 0.65355(12) -0.05838(10) 0.63276(8) 0.02831(19) Uani 1 1 d . . . . .
B17 B 0.81722(11) 0.67223(9) 0.33350(8) 0.02057(17) Uani 1 1 d . . . . .
B12 B 0.65491(11) 0.59974(9) 0.21862(7) 0.01928(17) Uani 1 1 d . . . . .
B19 B 0.71585(12) 0.76067(9) 0.28485(8) 0.02341(19) Uani 1 1 d . . . . .
B20 B 0.60747(12) 0.76034(10) 0.35548(9) 0.0261(2) Uani 1 1 d . . . . .
B21 B 0.64027(12) 0.67066(10) 0.44621(8) 0.02503(19) Uani 1 1 d . . . . .
B18 B 0.78776(12) 0.77243(10) 0.41802(8) 0.02409(19) Uani 1 1 d . . . . .
B16 B 0.77040(11) 0.61750(9) 0.43294(7) 0.02158(18) Uani 1 1 d . . . . .
B15 B 0.57953(11) 0.51015(10) 0.37875(7) 0.02144(18) Uani 1 1 d . . . . .
B14 B 0.47797(12) 0.59761(10) 0.33087(8) 0.02459(19) Uani 1 1 d . . . . .
B13 B 0.52525(11) 0.65374(10) 0.23214(8) 0.02313(19) Uani 1 1 d . . . . .
B2 B 0.64757(11) 0.19858(9) 0.13082(7) 0.02088(17) Uani 1 1 d . . . . .
B8 B 0.68500(12) 0.18179(10) 0.02227(8) 0.02488(19) Uani 1 1 d . . . . .
B7 B 0.77130(13) 0.13028(10) 0.12825(8) 0.0254(2) Uani 1 1 d . . . . .
B6 B 0.95559(12) 0.25149(11) 0.19867(9) 0.0265(2) Uani 1 1 d . . . . .
B10 B 0.98546(12) 0.37973(11) 0.13682(9) 0.0261(2) Uani 1 1 d . . . . .
B9 B 0.81804(12) 0.33535(10) 0.02759(8) 0.02432(19) Uani 1 1 d . . . . .
B11 B 0.87507(13) 0.21403(11) 0.06312(9) 0.0272(2) Uani 1 1 d . . . . .
B4 B 0.86161(11) 0.44782(10) 0.14065(8) 0.02179(18) Uani 1 1 d . . . . .
H4 H 0.8898 0.5525 0.1452 0.026 Uiso 1 1 calc R U . . .
B5 B 0.94907(11) 0.39747(10) 0.24579(8) 0.02250(18) Uani 1 1 d . . . . .
B3 B 0.67798(11) 0.32684(10) 0.07065(7) 0.02093(17) Uani 1 1 d . . . . .
H2 H 0.5879(16) -0.1339(14) 0.5787(11) 0.036(4) Uiso 1 1 d . . . . .
H1 H 0.9203(16) 0.2408(14) 0.8446(11) 0.037(4) Uiso 1 1 d . . . . .
H3 H 0.1244(17) 0.0751(14) -0.0290(11) 0.040(4) Uiso 1 1 d . . . . .
H5 H 0.7566(15) 0.2174(13) 0.5718(11) 0.034(3) Uiso 1 1 d . . . . .
H34 H 0.7062(14) 0.3681(12) 0.4887(10) 0.026(3) Uiso 1 1 d . . . . .
H6 H 0.8175(15) 0.3668(13) -0.0418(11) 0.034(3) Uiso 1 1 d . . . . .
H9 H 0.5792(16) 0.8404(14) 0.3682(11) 0.041(4) Uiso 1 1 d . . . . .
H10 H 0.9187(15) 0.6808(13) 0.3297(10) 0.031(3) Uiso 1 1 d . . . . .
H7 H 0.3630(16) 0.5577(14) 0.3225(11) 0.035(3) Uiso 1 1 d . . . . .
H8 H 0.4386(15) 0.6506(13) 0.1628(11) 0.034(3) Uiso 1 1 d . . . . .
H12 H 0.9126(16) 0.1650(14) 0.0165(11) 0.037(4) Uiso 1 1 d . . . . .
H11 H 1.0951(17) 0.4390(15) 0.1397(12) 0.044(4) Uiso 1 1 d . . . . .
H13 H 0.7409(15) 0.0318(13) 0.1361(11) 0.034(3) Uiso 1 1 d . . . . .
H14 H 0.7593(16) 0.8396(14) 0.2502(11) 0.038(4) Uiso 1 1 d . . . . .
H33 H 0.6357(16) 0.6906(14) 0.5211(11) 0.037(4) Uiso 1 1 d . . . . .
H32 H 0.8798(15) 0.8601(13) 0.4744(10) 0.034(3) Uiso 1 1 d . . . . .
H17 H 0.4982(17) -0.0099(14) 0.6531(11) 0.039(4) Uiso 1 1 d . . . . .
H19 H 0.8394(16) -0.0773(14) 0.6367(11) 0.040(4) Uiso 1 1 d . . . . .
H18 H 0.6651(17) 0.1773(15) 0.7891(12) 0.044(4) Uiso 1 1 d . . . . .
H20 H 0.2327(18) 0.0702(15) 0.1395(12) 0.046(4) Uiso 1 1 d . . . . .
H23 H 0.5514(15) 0.1484(13) 0.1438(10) 0.029(3) Uiso 1 1 d . . . . .
H25 H 1.0165(15) 0.4595(13) 0.3226(10) 0.031(3) Uiso 1 1 d . . . . .
H21 H 0.5863(15) 0.3523(13) 0.0383(10) 0.034(3) Uiso 1 1 d . . . . .
H24 H 1.0392(17) 0.2270(15) 0.2481(12) 0.044(4) Uiso 1 1 d . . . . .
H22 H 0.5973(15) 0.1125(13) -0.0488(11) 0.034(3) Uiso 1 1 d . . . . .
H28 H 0.5298(14) 0.4195(12) 0.3986(10) 0.028(3) Uiso 1 1 d . . . . .
H27 H 0.8638(16) 0.0814(14) 0.3489(11) 0.035(3) Uiso 1 1 d . . . . .
H26 H 0.8364(17) 0.0768(15) 0.5057(12) 0.045(4) Uiso 1 1 d . . . . .
H29 H 0.8463(16) 0.5930(14) 0.4903(11) 0.038(4) Uiso 1 1 d . . . . .
H30 H 0.6500(14) 0.5595(12) 0.1460(10) 0.025(3) Uiso 1 1 d . . . . .

loop_
_atom_site_aniso_label
_atom_site_aniso_U_11
_atom_site_aniso_U_22
_atom_site_aniso_U_33
_atom_site_aniso_U_23
_atom_site_aniso_U_13
_atom_site_aniso_U_12
C7 0.0273(4) 0.0249(4) 0.0267(4) 0.0139(3) 0.0071(3) 0.0113(3)
C6 0.0266(4) 0.0213(4) 0.0277(4) 0.0105(3) 0.0089(3) 0.0128(3)
C3 0.0215(4) 0.0187(4) 0.0205(4) 0.0073(3) 0.0074(3) 0.0095(3)
C4 0.0217(4) 0.0183(3) 0.0179(3) 0.0063(3) 0.0065(3) 0.0092(3)
B1 0.0180(4) 0.0157(4) 0.0167(4) 0.0040(3) 0.0058(3) 0.0070(3)
C5 0.0184(3) 0.0168(3) 0.0175(3) 0.0047(3) 0.0066(3) 0.0082(3)
C10 0.0177(3) 0.0180(3) 0.0206(4) 0.0051(3) 0.0074(3) 0.0084(3)
C11 0.0167(3) 0.0182(4) 0.0220(4) 0.0044(3) 0.0071(3) 0.0073(3)
C12 0.0305(5) 0.0210(4) 0.0242(4) 0.0073(3) 0.0063(4) 0.0062(3)
C13 0.0340(5) 0.0193(4) 0.0314(5) 0.0074(4) 0.0084(4) 0.0048(4)
C14 0.0222(4) 0.0218(4) 0.0273(4) 0.0020(3) 0.0073(3) 0.0054(3)
C16 0.0278(4) 0.0217(4) 0.0239(4) 0.0074(3) 0.0059(3) 0.0070(3)
C15 0.0279(4) 0.0268(4) 0.0226(4) 0.0053(3) 0.0039(4) 0.0067(4)
C1 0.0196(3) 0.0162(3) 0.0171(3) 0.0052(3) 0.0070(3) 0.0089(3)
C2 0.0215(4) 0.0183(3) 0.0221(4) 0.0070(3) 0.0090(3) 0.0113(3)
C8 0.0273(4) 0.0268(4) 0.0193(4) 0.0104(3) 0.0071(3) 0.0094(3)
C9 0.0270(4) 0.0232(4) 0.0185(4) 0.0071(3) 0.0081(3) 0.0106(3)
C22 0.0335(5) 0.0342(5) 0.0262(4) 0.0090(4) 0.0160(4) 0.0172(4)
C21 0.0250(4) 0.0392(5) 0.0290(5) 0.0100(4) 0.0133(4) 0.0087(4)
C20 0.0319(5) 0.0251(4) 0.0252(4) 0.0034(4) 0.0097(4) 0.0037(4)
C19 0.0360(5) 0.0262(4) 0.0309(5) 0.0030(4) 0.0124(4) 0.0149(4)
C18 0.0265(5) 0.0280(5) 0.0350(5) 0.0026(4) 0.0077(4) 0.0125(4)
C17 0.0308(5) 0.0235(4) 0.0255(4) 0.0025(3) 0.0077(4) 0.0111(4)
B17 0.0202(4) 0.0161(4) 0.0229(4) 0.0034(3) 0.0078(3) 0.0068(3)
B12 0.0211(4) 0.0165(4) 0.0215(4) 0.0070(3) 0.0087(3) 0.0089(3)
B19 0.0253(4) 0.0164(4) 0.0282(5) 0.0058(3) 0.0100(4) 0.0097(3)
B20 0.0272(5) 0.0208(4) 0.0314(5) 0.0030(4) 0.0116(4) 0.0129(4)
B21 0.0272(5) 0.0237(4) 0.0245(5) 0.0016(4) 0.0115(4) 0.0118(4)
B18 0.0247(4) 0.0187(4) 0.0260(5) 0.0013(3) 0.0085(4) 0.0093(4)
B16 0.0230(4) 0.0199(4) 0.0194(4) 0.0019(3) 0.0069(3) 0.0093(3)
B15 0.0237(4) 0.0215(4) 0.0206(4) 0.0049(3) 0.0108(3) 0.0100(3)
B14 0.0236(4) 0.0243(4) 0.0282(5) 0.0042(4) 0.0119(4) 0.0124(4)
B13 0.0234(4) 0.0196(4) 0.0270(5) 0.0060(3) 0.0081(4) 0.0120(4)
B2 0.0216(4) 0.0182(4) 0.0210(4) 0.0028(3) 0.0083(3) 0.0077(3)
B8 0.0281(5) 0.0240(4) 0.0219(4) 0.0026(4) 0.0113(4) 0.0107(4)
B7 0.0323(5) 0.0214(4) 0.0283(5) 0.0058(4) 0.0158(4) 0.0148(4)
B6 0.0266(5) 0.0313(5) 0.0308(5) 0.0114(4) 0.0147(4) 0.0185(4)
B10 0.0228(4) 0.0298(5) 0.0291(5) 0.0098(4) 0.0136(4) 0.0116(4)
B9 0.0277(5) 0.0271(5) 0.0225(4) 0.0075(4) 0.0136(4) 0.0133(4)
B11 0.0316(5) 0.0292(5) 0.0297(5) 0.0086(4) 0.0175(4) 0.0178(4)
B4 0.0242(4) 0.0207(4) 0.0224(4) 0.0081(3) 0.0113(4) 0.0095(3)
B5 0.0195(4) 0.0229(4) 0.0236(4) 0.0071(3) 0.0080(3) 0.0082(3)
B3 0.0236(4) 0.0230(4) 0.0171(4) 0.0054(3) 0.0078(3) 0.0115(4)

loop_
_atom_type_symbol
_atom_type_description
_atom_type_scat_dispersion_real
_atom_type_scat_dispersion_imag
_atom_type_scat_source
C C 0.0033 0.0016 'International Tables Vol C Tables 4.2.6.8 and 6.1.1.4'
B B 0.0013 0.0007 'International Tables Vol C Tables 4.2.6.8 and 6.1.1.4'
H H 0.0000 0.0000 'International Tables Vol C Tables 4.2.6.8 and 6.1.1.4'

loop_
_geom_angle_atom_site_label_1
_geom_angle_atom_site_label_2
_geom_angle_atom_site_label_3
_geom_angle
_geom_angle_site_symmetry_1
_geom_angle_site_symmetry_3
_geom_angle_publ_flag
C8 C7 C6 121.05(8) . . ?
C8 C7 H26 119.7(9) . . ?
C6 C7 H26 119.3(9) . . ?
C3 C6 C7 118.08(9) . . ?
C3 C6 H27 120.4(8) . . ?
C7 C6 H27 121.5(8) . . ?
C6 C3 C4 122.76(8) . . ?
C6 C3 C2 124.42(8) . . ?
C4 C3 C2 112.82(7) . . ?
C9 C4 C3 117.37(8) . . ?
C9 C4 B1 132.21(8) . . ?
C3 C4 B1 110.42(7) . . ?
C4 B1 C5 126.86(7) . . ?
C4 B1 C1 107.15(7) . . ?
C5 B1 C1 125.62(7) . . ?
B1 C5 C10 122.04(6) . . ?
B1 C5 B17 119.02(7) . . ?
C10 C5 B17 110.43(6) . . ?
B1 C5 B16 117.74(7) . . ?
C10 C5 B16 110.60(6) . . ?
B17 C5 B16 62.42(6) . . ?
B1 C5 B15 117.83(7) . . ?
C10 C5 B15 60.97(5) . . ?
B17 C5 B15 113.31(6) . . ?
B16 C5 B15 62.18(6) . . ?
B1 C5 B12 120.29(7) . . ?
C10 C5 B12 60.60(5) . . ?
B17 C5 B12 62.00(5) . . ?
B16 C5 B12 112.95(6) . . ?
B15 C5 B12 112.36(6) . . ?
C11 C10 C5 117.31(6) . . ?
C11 C10 B13 121.34(7) . . ?
C5 C10 B13 110.20(6) . . ?
C11 C10 B14 123.92(7) . . ?
C5 C10 B14 109.93(6) . . ?
B13 C10 B14 62.24(6) . . ?
C11 C10 B12 115.23(7) . . ?
C5 C10 B12 60.92(5) . . ?
B13 C10 B12 62.15(5) . . ?
B14 C10 B12 113.12(7) . . ?
C11 C10 B15 119.80(7) . . ?
C5 C10 B15 60.47(5) . . ?
B13 C10 B15 112.46(7) . . ?
B14 C10 B15 61.70(6) . . ?
B12 C10 B15 112.21(6) . . ?
C12 C11 C16 118.92(8) . . ?
C12 C11 C10 121.82(8) . . ?
C16 C11 C10 119.25(8) . . ?
C11 C12 C13 120.39(9) . . ?
C11 C12 H38 119.8 . . ?
C13 C12 H38 119.8 . . ?
C14 C13 C12 120.37(9) . . ?
C14 C13 H20 119.9(10) . . ?
C12 C13 H20 119.7(10) . . ?
C13 C14 C15 119.44(9) . . ?
C13 C14 H3 120.2(9) . . ?
C15 C14 H3 120.3(9) . . ?
C15 C16 C11 120.28(9) . . ?
C15 C16 H16 119.9 . . ?
C11 C16 H16 119.9 . . ?
C14 C15 C16 120.59(9) . . ?
C14 C15 H15 119.7 . . ?
C16 C15 H15 119.7 . . ?
B1 C1 C2 102.99(6) . . ?
B1 C1 B3 134.76(7) . . ?
C2 C1 B3 110.15(6) . . ?
B1 C1 B4 131.73(7) . . ?
C2 C1 B4 110.23(6) . . ?
B3 C1 B4 62.33(6) . . ?
B1 C1 B5 109.12(6) . . ?
C2 C1 B5 61.50(5) . . ?
B3 C1 B5 113.41(7) . . ?
B4 C1 B5 61.86(6) . . ?
B1 C1 B2 112.93(7) . . ?
C2 C1 B2 61.26(5) . . ?
B3 C1 B2 61.97(5) . . ?
B4 C1 B2 113.46(6) . . ?
B5 C1 B2 114.09(6) . . ?
C3 C2 C1 106.58(6) . . ?
C3 C2 B7 128.29(7) . . ?
C1 C2 B7 112.62(7) . . ?
C3 C2 B6 128.10(7) . . ?
C1 C2 B6 112.57(7) . . ?
B7 C2 B6 63.32(6) . . ?
C3 C2 B2 112.51(7) . . ?
C1 C2 B2 61.94(5) . . ?
B7 C2 B2 62.80(6) . . ?
B6 C2 B2 115.38(7) . . ?
C3 C2 B5 112.49(7) . . ?
C1 C2 B5 61.78(5) . . ?
B7 C2 B5 115.17(7) . . ?
B6 C2 B5 62.70(6) . . ?
B2 C2 B5 114.90(6) . . ?
C9 C8 C7 120.38(9) . . ?
C9 C8 H5 119.3(8) . . ?
C7 C8 H5 120.3(8) . . ?
C8 C9 C4 120.35(9) . . ?
C8 C9 H34 119.1(8) . . ?
C4 C9 H34 120.5(8) . . ?
C17 C22 C21 119.71(9) . . ?
C17 C22 H19 120.0(9) . . ?
C21 C22 H19 120.3(9) . . ?
C20 C21 C22 120.33(10) . . ?
C20 C21 H31 119.8 . . ?
C22 C21 H31 119.8 . . ?
C19 C20 C21 119.82(9) . . ?
C19 C20 H1 119.5(9) . . ?
C21 C20 H1 120.6(9) . . ?
C20 C19 C18 120.02(10) . . ?
C20 C19 H18 120.4(9) . . ?
C18 C19 H18 119.5(9) . . ?
C17 C18 C19 120.12(10) . . ?
C17 C18 H17 119.2(9) . . ?
C19 C18 H17 120.7(9) . . ?
C22 C17 C18 119.99(9) . . ?
C22 C17 H2 118.5(9) . . ?
C18 C17 H2 121.5(9) . . ?
C5 B17 B12 59.44(5) . . ?
C5 B17 B16 58.82(5) . . ?
B12 B17 B16 107.97(7) . . ?
C5 B17 B18 105.23(7) . . ?
B12 B17 B18 107.55(7) . . ?
B16 B17 B18 59.78(6) . . ?
C5 B17 B19 105.37(7) . . ?
B12 B17 B19 59.35(5) . . ?
B16 B17 B19 107.84(7) . . ?
B18 B17 B19 60.14(6) . . ?
C5 B17 H10 116.5(7) . . ?
B12 B17 H10 117.7(7) . . ?
B16 B17 H10 120.4(7) . . ?
B18 B17 H10 129.3(7) . . ?
B19 B17 H10 127.3(7) . . ?
C10 B12 C5 58.48(5) . . ?
C10 B12 B19 105.79(7) . . ?
C5 B12 B19 105.58(7) . . ?
C10 B12 B17 105.98(7) . . ?
C5 B12 B17 58.56(5) . . ?
B19 B12 B17 60.50(6) . . ?
C10 B12 B13 58.62(5) . . ?
C5 B12 B13 105.47(7) . . ?
B19 B12 B13 60.17(6) . . ?
B17 B12 B13 108.38(7) . . ?
C10 B12 H30 115.8(7) . . ?
C5 B12 H30 116.9(7) . . ?
B19 B12 H30 131.4(7) . . ?
B17 B12 H30 124.6(7) . . ?
B13 B12 H30 123.7(7) . . ?
B12 B19 B13 60.34(6) . . ?
B12 B19 B17 60.16(5) . . ?
B13 B19 B17 108.25(7) . . ?
B12 B19 B18 108.00(7) . . ?
B13 B19 B18 107.67(7) . . ?
B17 B19 B18 59.90(6) . . ?
B12 B19 B20 107.96(7) . . ?
B13 B19 B20 59.76(6) . . ?
B17 B19 B20 107.64(7) . . ?
B18 B19 B20 59.64(6) . . ?
B12 B19 H14 118.7(7) . . ?
B13 B19 H14 120.7(8) . . ?
B17 B19 H14 120.9(8) . . ?
B18 B19 H14 124.2(8) . . ?
B20 B19 H14 124.2(8) . . ?
B13 B20 B18 108.08(7) . . ?
B13 B20 B21 108.00(7) . . ?
B18 B20 B21 60.41(6) . . ?
B13 B20 B14 59.98(6) . . ?
B18 B20 B14 108.41(7) . . ?
B21 B20 B14 60.00(6) . . ?
B13 B20 B19 59.77(6) . . ?
B18 B20 B19 60.15(6) . . ?
B21 B20 B19 108.29(7) . . ?
B14 B20 B19 107.94(7) . . ?
B13 B20 H9 120.0(8) . . ?
B18 B20 H9 122.9(8) . . ?
B21 B20 H9 122.9(8) . . ?
B14 B20 H9 120.9(8) . . ?
B19 B20 H9 121.3(8) . . ?
B15 B21 B16 60.29(6) . . ?
B15 B21 B20 107.78(7) . . ?
B16 B21 B20 107.67(7) . . ?
B15 B21 B14 59.98(6) . . ?
B16 B21 B14 108.31(7) . . ?
B20 B21 B14 60.06(6) . . ?
B15 B21 B18 107.80(7) . . ?
B16 B21 B18 59.72(6) . . ?
B20 B21 B18 59.72(6) . . ?
B14 B21 B18 107.91(8) . . ?
B15 B21 H33 120.0(8) . . ?
B16 B21 H33 120.3(8) . . ?
B20 B21 H33 123.9(8) . . ?
B14 B21 H33 121.9(8) . . ?
B18 B21 H33 122.8(8) . . ?
B16 B18 B20 107.80(7) . . ?
B16 B18 B17 60.06(5) . . ?
B20 B18 B17 108.15(7) . . ?
B16 B18 B19 107.93(7) . . ?
B20 B18 B19 60.21(6) . . ?
B17 B18 B19 59.96(6) . . ?
B16 B18 B21 59.74(6) . . ?
B20 B18 B21 59.87(6) . . ?
B17 B18 B21 107.84(7) . . ?
B19 B18 B21 107.92(7) . . ?
B16 B18 H32 120.4(7) . . ?
B20 B18 H32 123.0(7) . . ?
B17 B18 H32 120.9(7) . . ?
B19 B18 H32 122.7(7) . . ?
B21 B18 H32 121.7(7) . . ?
C5 B16 B18 105.48(7) . . ?
C5 B16 B21 105.55(7) . . ?
B18 B16 B21 60.54(6) . . ?
C5 B16 B15 59.07(5) . . ?
B18 B16 B15 107.85(7) . . ?
B21 B16 B15 59.55(6) . . ?
C5 B16 B17 58.76(5) . . ?
B18 B16 B17 60.16(6) . . ?
B21 B16 B17 108.55(7) . . ?
B15 B16 B17 107.81(7) . . ?
C5 B16 H29 116.2(8) . . ?
B18 B16 H29 128.7(8) . . ?
B21 B16 H29 127.8(8) . . ?
B15 B16 H29 118.5(8) . . ?
B17 B16 H29 119.2(8) . . ?
C5 B15 C10 58.56(5) . . ?
C5 B15 B21 105.78(7) . . ?
C10 B15 B21 105.94(7) . . ?
C5 B15 B14 106.18(7) . . ?
C10 B15 B14 58.91(5) . . ?
B21 B15 B14 60.47(6) . . ?
C5 B15 B16 58.75(5) . . ?
C10 B15 B16 105.95(7) . . ?
B21 B15 B16 60.16(6) . . ?
B14 B15 B16 108.59(7) . . ?
C5 B15 H28 119.0(7) . . ?
C10 B15 H28 117.2(7) . . ?
B21 B15 H28 129.0(7) . . ?
B14 B15 H28 121.8(7) . . ?
B16 B15 H28 125.2(7) . . ?
C10 B14 B15 59.39(5) . . ?
C10 B14 B13 58.69(5) . . ?
B15 B14 B13 107.72(7) . . ?
C10 B14 B21 105.60(7) . . ?
B15 B14 B21 59.55(6) . . ?
B13 B14 B21 107.81(7) . . ?
C10 B14 B20 105.14(7) . . ?
B15 B14 B20 107.34(7) . . ?
B13 B14 B20 59.81(6) . . ?
B21 B14 B20 59.94(6) . . ?
C10 B14 H7 115.6(7) . . ?
B15 B14 H7 116.8(7) . . ?
B13 B14 H7 120.9(7) . . ?
B21 B14 H7 127.4(7) . . ?
B20 B14 H7 130.5(7) . . ?
C10 B13 B20 105.76(7) . . ?
C10 B13 B19 105.73(7) . . ?
B20 B13 B19 60.47(6) . . ?
C10 B13 B12 59.23(5) . . ?
B20 B13 B12 107.84(7) . . ?
B19 B13 B12 59.49(6) . . ?
C10 B13 B14 59.08(5) . . ?
B20 B13 B14 60.21(6) . . ?
B19 B13 B14 108.69(7) . . ?
B12 B13 B14 108.18(7) . . ?
C10 B13 H8 116.1(7) . . ?
B20 B13 H8 128.7(7) . . ?
B19 B13 H8 127.5(7) . . ?
B12 B13 H8 118.2(7) . . ?
B14 B13 H8 119.3(7) . . ?
C2 B2 C1 56.80(5) . . ?
C2 B2 B8 104.22(7) . . ?
C1 B2 B8 105.19(7) . . ?
C2 B2 B3 103.78(7) . . ?
C1 B2 B3 58.37(5) . . ?
B8 B2 B3 60.66(6) . . ?
C2 B2 B7 57.73(5) . . ?
C1 B2 B7 104.37(7) . . ?
B8 B2 B7 60.69(6) . . ?
B3 B2 B7 108.59(7) . . ?
C2 B2 H23 116.7(7) . . ?
C1 B2 H23 118.1(7) . . ?
B8 B2 H23 131.6(7) . . ?
B3 B2 H23 126.4(7) . . ?
B7 B2 H23 122.1(7) . . ?
B2 B8 B3 60.29(6) . . ?
B2 B8 B7 60.42(6) . . ?
B3 B8 B7 108.09(7) . . ?
B2 B8 B9 108.26(7) . . ?
B3 B8 B9 59.87(6) . . ?
B7 B8 B9 107.46(8) . . ?
B2 B8 B11 108.19(7) . . ?
B3 B8 B11 107.68(7) . . ?
B7 B8 B11 59.56(6) . . ?
B9 B8 B11 59.73(6) . . ?
B2 B8 H22 119.1(7) . . ?
B3 B8 H22 120.6(7) . . ?
B7 B8 H22 121.7(7) . . ?
B9 B8 H22 123.3(7) . . ?
B11 B8 H22 124.0(7) . . ?
C2 B7 B11 104.15(7) . . ?
C2 B7 B6 58.45(6) . . ?
B11 B7 B6 60.09(6) . . ?
C2 B7 B2 59.47(5) . . ?
B11 B7 B2 107.52(7) . . ?
B6 B7 B2 108.65(7) . . ?
C2 B7 B8 104.16(7) . . ?
B11 B7 B8 60.26(6) . . ?
B6 B7 B8 108.32(7) . . ?
B2 B7 B8 58.89(6) . . ?
C2 B7 H13 116.9(7) . . ?
B11 B7 H13 130.3(7) . . ?
B6 B7 H13 120.1(7) . . ?
B2 B7 H13 116.8(7) . . ?
B8 B7 H13 127.7(7) . . ?
C2 B6 B11 103.78(7) . . ?
C2 B6 B7 58.23(6) . . ?
B11 B6 B7 59.82(6) . . ?
C2 B6 B5 59.57(5) . . ?
B11 B6 B5 107.30(7) . . ?
B7 B6 B5 108.43(7) . . ?
C2 B6 B10 104.19(7) . . ?
B11 B6 B10 60.39(6) . . ?
B7 B6 B10 108.25(8) . . ?
B5 B6 B10 58.77(6) . . ?
C2 B6 H24 118.4(8) . . ?
B11 B6 H24 128.9(8) . . ?
B7 B6 H24 120.2(8) . . ?
B5 B6 H24 118.0(8) . . ?
B10 B6 H24 127.0(8) . . ?
B5 B10 B4 60.14(6) . . ?
B5 B10 B9 107.96(7) . . ?
B4 B10 B9 59.69(6) . . ?
B5 B10 B6 60.42(6) . . ?
B4 B10 B6 107.91(7) . . ?
B9 B10 B6 107.31(8) . . ?
B5 B10 B11 107.89(7) . . ?
B4 B10 B11 107.25(7) . . ?
B9 B10 B11 59.57(6) . . ?
B6 B10 B11 59.49(6) . . ?
B5 B10 H11 120.3(8) . . ?
B4 B10 H11 121.6(8) . . ?
B9 B10 H11 123.0(8) . . ?
B6 B10 H11 121.6(8) . . ?
B11 B10 H11 123.1(8) . . ?
B4 B9 B11 108.31(7) . . ?
B4 B9 B3 59.80(6) . . ?
B11 B9 B3 108.10(7) . . ?
B4 B9 B8 108.01(7) . . ?
B11 B9 B8 60.16(6) . . ?
B3 B9 B8 59.96(6) . . ?
B4 B9 B10 60.11(6) . . ?
B11 B9 B10 60.48(6) . . ?
B3 B9 B10 108.17(7) . . ?
B8 B9 B10 108.65(7) . . ?
B4 B9 H6 120.6(7) . . ?
B11 B9 H6 123.1(7) . . ?
B3 B9 H6 120.3(7) . . ?
B8 B9 H6 121.8(7) . . ?
B10 B9 H6 122.0(7) . . ?
B7 B11 B6 60.10(6) . . ?
B7 B11 B9 108.26(7) . . ?
B6 B11 B9 108.12(7) . . ?
B7 B11 B8 60.19(6) . . ?
B6 B11 B8 108.28(7) . . ?
B9 B11 B8 60.10(6) . . ?
B7 B11 B10 108.26(7) . . ?
B6 B11 B10 60.12(6) . . ?
B9 B11 B10 59.95(6) . . ?
B8 B11 B10 108.19(7) . . ?
B7 B11 H12 121.4(8) . . ?
B6 B11 H12 121.6(8) . . ?
B9 B11 H12 121.7(8) . . ?
B8 B11 H12 121.4(7) . . ?
B10 B11 H12 121.8(7) . . ?
C1 B4 B5 59.65(5) . . ?
C1 B4 B3 58.80(5) . . ?
B5 B4 B3 108.71(7) . . ?
C1 B4 B9 104.93(7) . . ?
B5 B4 B9 107.51(7) . . ?
B3 B4 B9 60.20(6) . . ?
C1 B4 B10 105.06(7) . . ?
B5 B4 B10 59.07(6) . . ?
B3 B4 B10 108.56(7) . . ?
B9 B4 B10 60.20(6) . . ?
C1 B4 H4 124.3 . . ?
B5 B4 H4 121.5 . . ?
B3 B4 H4 121.0 . . ?
B9 B4 H4 122.5 . . ?
B10 B4 H4 122.4 . . ?
C2 B5 C1 56.72(5) . . ?
C2 B5 B10 104.37(7) . . ?
C1 B5 B10 105.49(7) . . ?
C2 B5 B4 103.77(7) . . ?
C1 B5 B4 58.48(5) . . ?
B10 B5 B4 60.79(6) . . ?
C2 B5 B6 57.73(6) . . ?
C1 B5 B6 104.43(7) . . ?
B10 B5 B6 60.82(6) . . ?
B4 B5 B6 108.73(7) . . ?
C2 B5 H25 117.1(7) . . ?
C1 B5 H25 115.9(7) . . ?
B10 B5 H25 132.5(7) . . ?
B4 B5 H25 124.3(7) . . ?
B6 B5 H25 124.4(7) . . ?
C1 B3 B4 58.87(5) . . ?
C1 B3 B2 59.66(5) . . ?
B4 B3 B2 108.74(7) . . ?
C1 B3 B9 104.83(7) . . ?
B4 B3 B9 60.00(6) . . ?
B2 B3 B9 107.51(7) . . ?
C1 B3 B8 104.93(7) . . ?
B4 B3 B8 108.32(7) . . ?
B2 B3 B8 59.05(6) . . ?
B9 B3 B8 60.16(6) . . ?
C1 B3 H21 118.4(7) . . ?
B4 B3 H21 121.3(7) . . ?
B2 B3 H21 117.2(7) . . ?
B9 B3 H21 128.8(7) . . ?
B8 B3 H21 125.6(7) . . ?

loop_
_geom_bond_atom_site_label_1
_geom_bond_atom_site_label_2
_geom_bond_distance
_geom_bond_site_symmetry_2
_geom_bond_publ_flag
C7 C8 1.3913(14) . ?
C7 C6 1.3919(14) . ?
C7 H26 0.970(16) . ?
C6 C3 1.3828(12) . ?
C6 H27 0.996(14) . ?
C3 C4 1.4165(12) . ?
C3 C2 1.4896(12) . ?
C4 C9 1.4058(12) . ?
C4 B1 1.5468(12) . ?
B1 C5 1.5865(12) . ?
B1 C1 1.5910(12) . ?
C5 C10 1.6888(12) . ?
C5 B17 1.7154(12) . ?
C5 B16 1.7164(13) . ?
C5 B15 1.7222(13) . ?
C5 B12 1.7314(12) . ?
C10 C11 1.5066(11) . ?
C10 B13 1.7148(13) . ?
C10 B14 1.7219(13) . ?
C10 B12 1.7259(13) . ?
C10 B15 1.7306(13) . ?
C11 C12 1.3891(12) . ?
C11 C16 1.3935(12) . ?
C12 C13 1.3944(13) . ?
C12 H38 0.9500 . ?
C13 C14 1.3808(14) . ?
C13 H20 0.953(16) . ?
C14 C15 1.3829(14) . ?
C14 H3 0.950(15) . ?
C16 C15 1.3888(13) . ?
C16 H16 0.9500 . ?
C15 H15 0.9500 . ?
C1 C2 1.6485(11) . ?
C1 B3 1.7152(12) . ?
C1 B4 1.7165(13) . ?
C1 B5 1.7376(13) . ?
C1 B2 1.7385(13) . ?
C2 B7 1.6955(13) . ?
C2 B6 1.6995(13) . ?
C2 B2 1.7273(13) . ?
C2 B5 1.7330(13) . ?
C8 C9 1.3909(12) . ?
C8 H5 0.954(14) . ?
C9 H34 0.983(13) . ?
C22 C17 1.3850(15) . ?
C22 C21 1.3885(15) . ?
C22 H19 0.987(15) . ?
C21 C20 1.3870(16) . ?
C21 H31 0.9500 . ?
C20 C19 1.3816(16) . ?
C20 H1 0.966(15) . ?
C19 C18 1.3886(14) . ?
C19 H18 0.981(16) . ?
C18 C17 1.3861(14) . ?
C18 H17 0.964(15) . ?
C17 H2 0.946(14) . ?
B17 B12 1.7752(14) . ?
B17 B16 1.7782(14) . ?
B17 B18 1.7801(14) . ?
B17 B19 1.7812(14) . ?
B17 H10 1.074(13) . ?
B12 B19 1.7607(14) . ?
B12 B13 1.7760(14) . ?
B12 H30 1.079(13) . ?
B19 B13 1.7730(15) . ?
B19 B18 1.7844(15) . ?
B19 B20 1.7856(16) . ?
B19 H14 1.112(15) . ?
B20 B13 1.7729(15) . ?
B20 B18 1.7753(15) . ?
B20 B21 1.7780(16) . ?
B20 B14 1.7802(15) . ?
B20 H9 1.091(15) . ?
B21 B15 1.7625(14) . ?
B21 B16 1.7735(14) . ?
B21 B14 1.7790(15) . ?
B21 B18 1.7877(16) . ?
B21 H33 1.105(14) . ?
B18 B16 1.7732(14) . ?
B18 H32 1.096(14) . ?
B16 B15 1.7757(14) . ?
B16 H29 1.091(15) . ?
B15 B14 1.7704(15) . ?
B15 H28 1.102(13) . ?
B14 B13 1.7761(16) . ?
B14 H7 1.098(14) . ?
B13 H8 1.097(14) . ?
B2 B8 1.7558(14) . ?
B2 B3 1.7781(14) . ?
B2 B7 1.7835(14) . ?
B2 H23 1.068(13) . ?
B8 B3 1.7847(14) . ?
B8 B7 1.7882(16) . ?
B8 B9 1.7883(15) . ?
B8 B11 1.7894(16) . ?
B8 H22 1.093(14) . ?
B7 B11 1.7768(16) . ?
B7 B6 1.7818(16) . ?
B7 H13 1.091(14) . ?
B6 B11 1.7816(16) . ?
B6 B5 1.7862(15) . ?
B6 B10 1.7932(16) . ?
B6 H24 1.090(16) . ?
B10 B5 1.7562(15) . ?
B10 B4 1.7870(15) . ?
B10 B9 1.7887(16) . ?
B10 B11 1.7980(16) . ?
B10 H11 1.100(15) . ?
B9 B4 1.7794(14) . ?
B9 B11 1.7816(15) . ?
B9 B3 1.7830(14) . ?
B9 H6 1.101(14) . ?
B11 H12 1.099(14) . ?
B4 B5 1.7756(14) . ?
B4 B3 1.7759(14) . ?
B4 H4 1.1200 . ?
B5 H25 1.084(14) . ?
B3 H21 1.096(14) . ?

loop_
_geom_torsion_atom_site_label_1
_geom_torsion_atom_site_label_2
_geom_torsion_atom_site_label_3
_geom_torsion_atom_site_label_4
_geom_torsion
_geom_torsion_site_symmetry_1
_geom_torsion_site_symmetry_2
_geom_torsion_site_symmetry_3
_geom_torsion_site_symmetry_4
_geom_torsion_publ_flag
C8 C7 C6 C3 -0.57(14) . . . . ?
C7 C6 C3 C4 -0.37(14) . . . . ?
C7 C6 C3 C2 179.13(8) . . . . ?
C6 C3 C4 C9 1.21(13) . . . . ?
C2 C3 C4 C9 -178.34(8) . . . . ?
C6 C3 C4 B1 -179.08(8) . . . . ?
C2 C3 C4 B1 1.37(10) . . . . ?
C9 C4 B1 C5 6.58(15) . . . . ?
C3 C4 B1 C5 -173.07(8) . . . . ?
C9 C4 B1 C1 179.81(9) . . . . ?
C3 C4 B1 C1 0.16(9) . . . . ?
C4 B1 C5 C10 -105.97(9) . . . . ?
C1 B1 C5 C10 82.00(10) . . . . ?
C4 B1 C5 B17 109.12(9) . . . . ?
C1 B1 C5 B17 -62.91(11) . . . . ?
C4 B1 C5 B16 36.97(12) . . . . ?
C1 B1 C5 B16 -135.06(8) . . . . ?
C4 B1 C5 B15 -34.45(12) . . . . ?
C1 B1 C5 B15 153.52(8) . . . . ?
C4 B1 C5 B12 -178.20(8) . . . . ?
C1 B1 C5 B12 9.76(12) . . . . ?
B1 C5 C10 C11 -4.11(11) . . . . ?
B17 C5 C10 C11 143.45(7) . . . . ?
B16 C5 C10 C11 -149.37(7) . . . . ?
B15 C5 C10 C11 -110.51(8) . . . . ?
B12 C5 C10 C11 105.18(8) . . . . ?
B1 C5 C10 B13 -148.56(7) . . . . ?
B17 C5 C10 B13 -1.00(9) . . . . ?
B16 C5 C10 B13 66.18(8) . . . . ?
B15 C5 C10 B13 105.03(7) . . . . ?
B12 C5 C10 B13 -39.28(6) . . . . ?
B1 C5 C10 B14 144.68(8) . . . . ?
B17 C5 C10 B14 -67.76(8) . . . . ?
B16 C5 C10 B14 -0.58(9) . . . . ?
B15 C5 C10 B14 38.28(7) . . . . ?
B12 C5 C10 B14 -106.03(7) . . . . ?
B1 C5 C10 B12 -109.28(8) . . . . ?
B17 C5 C10 B12 38.27(6) . . . . ?
B16 C5 C10 B12 105.45(7) . . . . ?
B15 C5 C10 B12 144.31(7) . . . . ?
B1 C5 C10 B15 106.41(8) . . . . ?
B17 C5 C10 B15 -106.04(7) . . . . ?
B16 C5 C10 B15 -38.86(6) . . . . ?
B12 C5 C10 B15 -144.31(7) . . . . ?
C5 C10 C11 C12 61.08(11) . . . . ?
B13 C10 C11 C12 -158.63(9) . . . . ?
B14 C10 C11 C12 -82.97(11) . . . . ?
B12 C10 C11 C12 129.89(9) . . . . ?
B15 C10 C11 C12 -8.83(12) . . . . ?
C5 C10 C11 C16 -117.44(9) . . . . ?
B13 C10 C11 C16 22.85(12) . . . . ?
B14 C10 C11 C16 98.51(10) . . . . ?
B12 C10 C11 C16 -48.63(11) . . . . ?
B15 C10 C11 C16 172.65(8) . . . . ?
C16 C11 C12 C13 0.79(15) . . . . ?
C10 C11 C12 C13 -177.74(9) . . . . ?
C11 C12 C13 C14 -0.67(17) . . . . ?
C12 C13 C14 C15 0.03(17) . . . . ?
C12 C11 C16 C15 -0.28(15) . . . . ?
C10 C11 C16 C15 178.29(9) . . . . ?
C13 C14 C15 C16 0.49(16) . . . . ?
C11 C16 C15 C14 -0.36(16) . . . . ?
C4 B1 C1 C2 -1.40(8) . . . . ?
C5 B1 C1 C2 171.94(7) . . . . ?
C4 B1 C1 B3 135.21(9) . . . . ?
C5 B1 C1 B3 -51.45(13) . . . . ?
C4 B1 C1 B4 -134.33(8) . . . . ?
C5 B1 C1 B4 39.01(13) . . . . ?
C4 B1 C1 B5 -65.40(8) . . . . ?
C5 B1 C1 B5 107.93(9) . . . . ?
C4 B1 C1 B2 62.61(8) . . . . ?
C5 B1 C1 B2 -124.05(8) . . . . ?
C6 C3 C2 C1 178.21(8) . . . . ?
C4 C3 C2 C1 -2.24(10) . . . . ?
C6 C3 C2 B7 39.93(14) . . . . ?
C4 C3 C2 B7 -140.52(9) . . . . ?
C6 C3 C2 B6 -43.86(14) . . . . ?
C4 C3 C2 B6 135.68(9) . . . . ?
C6 C3 C2 B2 112.28(9) . . . . ?
C4 C3 C2 B2 -68.17(9) . . . . ?
C6 C3 C2 B5 -116.04(9) . . . . ?
C4 C3 C2 B5 63.51(9) . . . . ?
B1 C1 C2 C3 2.15(8) . . . . ?
B3 C1 C2 C3 -146.54(7) . . . . ?
B4 C1 C2 C3 146.53(7) . . . . ?
B5 C1 C2 C3 107.05(7) . . . . ?
B2 C1 C2 C3 -107.10(7) . . . . ?
B1 C1 C2 B7 147.68(7) . . . . ?
B3 C1 C2 B7 -1.01(9) . . . . ?
B4 C1 C2 B7 -67.94(9) . . . . ?
B5 C1 C2 B7 -107.41(8) . . . . ?
B2 C1 C2 B7 38.43(7) . . . . ?
B1 C1 C2 B6 -143.03(7) . . . . ?
B3 C1 C2 B6 68.28(9) . . . . ?
B4 C1 C2 B6 1.35(9) . . . . ?
B5 C1 C2 B6 -38.12(7) . . . . ?
B2 C1 C2 B6 107.72(8) . . . . ?
B1 C1 C2 B2 109.24(7) . . . . ?
B3 C1 C2 B2 -39.44(6) . . . . ?
B4 C1 C2 B2 -106.37(7) . . . . ?
B5 C1 C2 B2 -145.85(7) . . . . ?
B1 C1 C2 B5 -104.91(7) . . . . ?
B3 C1 C2 B5 106.40(7) . . . . ?
B4 C1 C2 B5 39.48(7) . . . . ?
B2 C1 C2 B5 145.85(7) . . . . ?
C6 C7 C8 C9 0.63(15) . . . . ?
C7 C8 C9 C4 0.26(14) . . . . ?
C3 C4 C9 C8 -1.14(13) . . . . ?
B1 C4 C9 C8 179.23(9) . . . . ?
C17 C22 C21 C20 0.38(16) . . . . ?
C22 C21 C20 C19 0.22(16) . . . . ?
C21 C20 C19 C18 -0.08(16) . . . . ?
C20 C19 C18 C17 -0.65(17) . . . . ?
C21 C22 C17 C18 -1.11(16) . . . . ?
C19 C18 C17 C22 1.25(17) . . . . ?
B1 C5 B17 B12 110.99(8) . . . . ?
C10 C5 B17 B12 -37.67(6) . . . . ?
B16 C5 B17 B12 -140.91(7) . . . . ?
B15 C5 B17 B12 -103.89(7) . . . . ?
B1 C5 B17 B16 -108.10(8) . . . . ?
C10 C5 B17 B16 103.23(7) . . . . ?
B15 C5 B17 B16 37.02(7) . . . . ?
B12 C5 B17 B16 140.91(7) . . . . ?
B1 C5 B17 B18 -147.34(7) . . . . ?
C10 C5 B17 B18 63.99(8) . . . . ?
B16 C5 B17 B18 -39.24(6) . . . . ?
B15 C5 B17 B18 -2.22(9) . . . . ?
B12 C5 B17 B18 101.67(7) . . . . ?
B1 C5 B17 B19 150.07(7) . . . . ?
C10 C5 B17 B19 1.40(9) . . . . ?
B16 C5 B17 B19 -101.83(7) . . . . ?
B15 C5 B17 B19 -64.81(8) . . . . ?
B12 C5 B17 B19 39.07(6) . . . . ?
C11 C10 B12 C5 -108.56(7) . . . . ?
B13 C10 B12 C5 137.78(7) . . . . ?
B14 C10 B12 C5 100.76(7) . . . . ?
B15 C10 B12 C5 33.25(6) . . . . ?
C11 C10 B12 B19 152.58(7) . . . . ?
C5 C10 B12 B19 -98.86(7) . . . . ?
B13 C10 B12 B19 38.92(7) . . . . ?
B14 C10 B12 B19 1.90(9) . . . . ?
B15 C10 B12 B19 -65.61(8) . . . . ?
C11 C10 B12 B17 -144.25(7) . . . . ?
C5 C10 B12 B17 -35.69(6) . . . . ?
B13 C10 B12 B17 102.09(7) . . . . ?
B14 C10 B12 B17 65.07(8) . . . . ?
B15 C10 B12 B17 -2.44(8) . . . . ?
C11 C10 B12 B13 113.66(8) . . . . ?
C5 C10 B12 B13 -137.78(7) . . . . ?
B14 C10 B12 B13 -37.03(7) . . . . ?
B15 C10 B12 B13 -104.53(7) . . . . ?
B1 C5 B12 C10 112.09(8) . . . . ?
B17 C5 B12 C10 -138.90(7) . . . . ?
B16 C5 B12 C10 -101.53(7) . . . . ?
B15 C5 B12 C10 -33.47(6) . . . . ?
B1 C5 B12 B19 -148.68(7) . . . . ?
C10 C5 B12 B19 99.23(7) . . . . ?
B17 C5 B12 B19 -39.67(6) . . . . ?
B16 C5 B12 B19 -2.30(9) . . . . ?
B15 C5 B12 B19 65.76(8) . . . . ?
B1 C5 B12 B17 -109.01(8) . . . . ?
C10 C5 B12 B17 138.90(7) . . . . ?
B16 C5 B12 B17 37.37(7) . . . . ?
B15 C5 B12 B17 105.42(7) . . . . ?
B1 C5 B12 B13 148.62(7) . . . . ?
C10 C5 B12 B13 36.53(6) . . . . ?
B17 C5 B12 B13 -102.37(7) . . . . ?
B16 C5 B12 B13 -65.00(8) . . . . ?
B15 C5 B12 B13 3.05(9) . . . . ?
C5 B17 B12 C10 35.66(6) . . . . ?
B16 B17 B12 C10 1.11(8) . . . . ?
B18 B17 B12 C10 -61.99(8) . . . . ?
B19 B17 B12 C10 -99.39(7) . . . . ?
B16 B17 B12 C5 -34.55(6) . . . . ?
B18 B17 B12 C5 -97.65(7) . . . . ?
B19 B17 B12 C5 -135.05(7) . . . . ?
C5 B17 B12 B19 135.05(7) . . . . ?
B16 B17 B12 B19 100.50(7) . . . . ?
B18 B17 B12 B19 37.40(7) . . . . ?
C5 B17 B12 B13 97.26(7) . . . . ?
B16 B17 B12 B13 62.71(8) . . . . ?
B18 B17 B12 B13 -0.39(9) . . . . ?
B19 B17 B12 B13 -37.79(7) . . . . ?
C10 B12 B19 B13 -38.19(6) . . . . ?
C5 B12 B19 B13 -99.17(7) . . . . ?
B17 B12 B19 B13 -137.91(7) . . . . ?
C10 B12 B19 B17 99.72(7) . . . . ?
C5 B12 B19 B17 38.74(6) . . . . ?
B13 B12 B19 B17 137.91(7) . . . . ?
C10 B12 B19 B18 62.31(8) . . . . ?
C5 B12 B19 B18 1.34(9) . . . . ?
B17 B12 B19 B18 -37.40(7) . . . . ?
B13 B12 B19 B18 100.50(8) . . . . ?
C10 B12 B19 B20 -0.73(9) . . . . ?
C5 B12 B19 B20 -61.71(8) . . . . ?
B17 B12 B19 B20 -100.44(8) . . . . ?
B13 B12 B19 B20 37.46(7) . . . . ?
C5 B17 B19 B12 -39.12(6) . . . . ?
B16 B17 B19 B12 -100.72(7) . . . . ?
B18 B17 B19 B12 -138.11(7) . . . . ?
C5 B17 B19 B13 -1.29(9) . . . . ?
B12 B17 B19 B13 37.83(7) . . . . ?
B16 B17 B19 B13 -62.89(9) . . . . ?
B18 B17 B19 B13 -100.27(8) . . . . ?
C5 B17 B19 B18 98.99(7) . . . . ?
B12 B17 B19 B18 138.11(7) . . . . ?
B16 B17 B19 B18 37.39(7) . . . . ?
C5 B17 B19 B20 61.87(8) . . . . ?
B12 B17 B19 B20 100.99(8) . . . . ?
B16 B17 B19 B20 0.27(9) . . . . ?
B18 B17 B19 B20 -37.12(7) . . . . ?
B12 B19 B20 B13 -37.72(7) . . . . ?
B17 B19 B20 B13 -101.24(7) . . . . ?
B18 B19 B20 B13 -138.48(7) . . . . ?
B12 B19 B20 B18 100.76(7) . . . . ?
B13 B19 B20 B18 138.48(7) . . . . ?
B17 B19 B20 B18 37.23(7) . . . . ?
B12 B19 B20 B21 62.88(9) . . . . ?
B13 B19 B20 B21 100.60(8) . . . . ?
B17 B19 B20 B21 -0.64(9) . . . . ?
B18 B19 B20 B21 -37.87(7) . . . . ?
B12 B19 B20 B14 -0.60(10) . . . . ?
B13 B19 B20 B14 37.12(7) . . . . ?
B17 B19 B20 B14 -64.12(9) . . . . ?
B18 B19 B20 B14 -101.35(8) . . . . ?
B13 B20 B21 B15 0.37(10) . . . . ?
B18 B20 B21 B15 -100.62(8) . . . . ?
B14 B20 B21 B15 37.72(7) . . . . ?
B19 B20 B21 B15 -62.87(9) . . . . ?
B13 B20 B21 B16 64.01(9) . . . . ?
B18 B20 B21 B16 -36.99(7) . . . . ?
B14 B20 B21 B16 101.36(7) . . . . ?
B19 B20 B21 B16 0.77(9) . . . . ?
B13 B20 B21 B14 -37.35(7) . . . . ?
B18 B20 B21 B14 -138.35(7) . . . . ?
B19 B20 B21 B14 -100.59(8) . . . . ?
B13 B20 B21 B18 101.00(8) . . . . ?
B14 B20 B21 B18 138.35(7) . . . . ?
B19 B20 B21 B18 37.76(7) . . . . ?
B13 B20 B18 B16 -63.83(9) . . . . ?
B21 B20 B18 B16 37.03(7) . . . . ?
B14 B20 B18 B16 -0.31(10) . . . . ?
B19 B20 B18 B16 -100.88(7) . . . . ?
B13 B20 B18 B17 -0.34(10) . . . . ?
B21 B20 B18 B17 100.52(8) . . . . ?
B14 B20 B18 B17 63.18(9) . . . . ?
B19 B20 B18 B17 -37.39(7) . . . . ?
B13 B20 B18 B19 37.05(7) . . . . ?
B21 B20 B18 B19 137.91(7) . . . . ?
B14 B20 B18 B19 100.56(8) . . . . ?
B13 B20 B18 B21 -100.86(8) . . . . ?
B14 B20 B18 B21 -37.34(7) . . . . ?
B19 B20 B18 B21 -137.91(7) . . . . ?
C5 B17 B18 B16 38.78(6) . . . . ?
B12 B17 B18 B16 100.97(7) . . . . ?
B19 B17 B18 B16 138.02(7) . . . . ?
C5 B17 B18 B20 -61.74(9) . . . . ?
B12 B17 B18 B20 0.45(9) . . . . ?
B16 B17 B18 B20 -100.52(8) . . . . ?
B19 B17 B18 B20 37.50(7) . . . . ?
C5 B17 B18 B19 -99.24(7) . . . . ?
B12 B17 B18 B19 -37.05(6) . . . . ?
B16 B17 B18 B19 -138.02(7) . . . . ?
C5 B17 B18 B21 1.55(9) . . . . ?
B12 B17 B18 B21 63.74(9) . . . . ?
B16 B17 B18 B21 -37.23(7) . . . . ?
B19 B17 B18 B21 100.79(8) . . . . ?
B12 B19 B18 B16 -0.02(9) . . . . ?
B13 B19 B18 B16 63.72(9) . . . . ?
B17 B19 B18 B16 -37.53(7) . . . . ?
B20 B19 B18 B16 100.67(8) . . . . ?
B12 B19 B18 B20 -100.69(8) . . . . ?
B13 B19 B18 B20 -36.95(7) . . . . ?
B17 B19 B18 B20 -138.20(7) . . . . ?
B12 B19 B18 B17 37.52(7) . . . . ?
B13 B19 B18 B17 101.25(7) . . . . ?
B20 B19 B18 B17 138.20(7) . . . . ?
B12 B19 B18 B21 -63.14(9) . . . . ?
B13 B19 B18 B21 0.59(9) . . . . ?
B17 B19 B18 B21 -100.66(7) . . . . ?
B20 B19 B18 B21 37.54(7) . . . . ?
B15 B21 B18 B16 -37.80(7) . . . . ?
B20 B21 B18 B16 -138.41(7) . . . . ?
B14 B21 B18 B16 -101.16(7) . . . . ?
B15 B21 B18 B20 100.60(8) . . . . ?
B16 B21 B18 B20 138.41(7) . . . . ?
B14 B21 B18 B20 37.25(7) . . . . ?
B15 B21 B18 B17 -0.44(10) . . . . ?
B16 B21 B18 B17 37.37(7) . . . . ?
B20 B21 B18 B17 -101.04(8) . . . . ?
B14 B21 B18 B17 -63.79(9) . . . . ?
B15 B21 B18 B19 62.91(9) . . . . ?
B16 B21 B18 B19 100.71(7) . . . . ?
B20 B21 B18 B19 -37.69(7) . . . . ?
B14 B21 B18 B19 -0.45(9) . . . . ?
B1 C5 B16 B18 149.58(7) . . . . ?
C10 C5 B16 B18 -63.49(8) . . . . ?
B17 C5 B16 B18 39.48(6) . . . . ?
B15 C5 B16 B18 -101.82(7) . . . . ?
B12 C5 B16 B18 2.28(9) . . . . ?
B1 C5 B16 B21 -147.33(7) . . . . ?
C10 C5 B16 B21 -0.41(9) . . . . ?
B17 C5 B16 B21 102.56(7) . . . . ?
B15 C5 B16 B21 -38.74(7) . . . . ?
B12 C5 B16 B21 65.36(8) . . . . ?
B1 C5 B16 B15 -108.59(8) . . . . ?
C10 C5 B16 B15 38.33(6) . . . . ?
B17 C5 B16 B15 141.30(7) . . . . ?
B12 C5 B16 B15 104.10(7) . . . . ?
B1 C5 B16 B17 110.10(8) . . . . ?
C10 C5 B16 B17 -102.97(7) . . . . ?
B15 C5 B16 B17 -141.30(7) . . . . ?
B12 C5 B16 B17 -37.20(7) . . . . ?
B20 B18 B16 C5 62.29(9) . . . . ?
B17 B18 B16 C5 -38.81(6) . . . . ?
B19 B18 B16 C5 -1.32(9) . . . . ?
B21 B18 B16 C5 99.38(7) . . . . ?
B20 B18 B16 B21 -37.09(7) . . . . ?
B17 B18 B16 B21 -138.19(7) . . . . ?
B19 B18 B16 B21 -100.70(8) . . . . ?
B20 B18 B16 B15 0.40(9) . . . . ?
B17 B18 B16 B15 -100.70(7) . . . . ?
B19 B18 B16 B15 -63.21(9) . . . . ?
B21 B18 B16 B15 37.49(7) . . . . ?
B20 B18 B16 B17 101.10(8) . . . . ?
B19 B18 B16 B17 37.49(7) . . . . ?
B21 B18 B16 B17 138.19(7) . . . . ?
B15 B21 B16 C5 38.51(6) . . . . ?
B20 B21 B16 C5 -62.28(9) . . . . ?
B14 B21 B16 C5 1.21(9) . . . . ?
B18 B21 B16 C5 -99.27(7) . . . . ?
B15 B21 B16 B18 137.78(7) . . . . ?
B20 B21 B16 B18 36.99(7) . . . . ?
B14 B21 B16 B18 100.48(8) . . . . ?
B20 B21 B16 B15 -100.79(8) . . . . ?
B14 B21 B16 B15 -37.30(7) . . . . ?
B18 B21 B16 B15 -137.78(7) . . . . ?
B15 B21 B16 B17 100.19(7) . . . . ?
B20 B21 B16 B17 -0.60(9) . . . . ?
B14 B21 B16 B17 62.89(9) . . . . ?
B18 B21 B16 B17 -37.59(7) . . . . ?
B12 B17 B16 C5 34.81(6) . . . . ?
B18 B17 B16 C5 135.06(7) . . . . ?
B19 B17 B16 C5 97.51(7) . . . . ?
C5 B17 B16 B18 -135.06(7) . . . . ?
B12 B17 B16 B18 -100.25(7) . . . . ?
B19 B17 B16 B18 -37.55(7) . . . . ?
C5 B17 B16 B21 -97.30(7) . . . . ?
B12 B17 B16 B21 -62.49(8) . . . . ?
B18 B17 B16 B21 37.76(7) . . . . ?
B19 B17 B16 B21 0.21(9) . . . . ?
C5 B17 B16 B15 -34.28(6) . . . . ?
B12 B17 B16 B15 0.53(9) . . . . ?
B18 B17 B16 B15 100.78(7) . . . . ?
B19 B17 B16 B15 63.23(8) . . . . ?
B1 C5 B15 C10 -113.15(8) . . . . ?
B17 C5 B15 C10 101.28(7) . . . . ?
B16 C5 B15 C10 138.39(7) . . . . ?
B12 C5 B15 C10 33.34(6) . . . . ?
B1 C5 B15 B21 147.53(7) . . . . ?
C10 C5 B15 B21 -99.31(7) . . . . ?
B17 C5 B15 B21 1.97(9) . . . . ?
B16 C5 B15 B21 39.08(7) . . . . ?
B12 C5 B15 B21 -65.98(8) . . . . ?
B1 C5 B15 B14 -149.29(7) . . . . ?
C10 C5 B15 B14 -36.14(6) . . . . ?
B17 C5 B15 B14 65.14(8) . . . . ?
B16 C5 B15 B14 102.25(7) . . . . ?
B12 C5 B15 B14 -2.80(9) . . . . ?
B1 C5 B15 B16 108.45(8) . . . . ?
C10 C5 B15 B16 -138.39(7) . . . . ?
B17 C5 B15 B16 -37.11(7) . . . . ?
B12 C5 B15 B16 -105.06(7) . . . . ?
C11 C10 B15 C5 106.45(8) . . . . ?
B13 C10 B15 C5 -101.26(7) . . . . ?
B14 C10 B15 C5 -138.59(7) . . . . ?
B12 C10 B15 C5 -33.42(6) . . . . ?
C11 C10 B15 B21 -154.53(7) . . . . ?
C5 C10 B15 B21 99.02(7) . . . . ?
B13 C10 B15 B21 -2.23(9) . . . . ?
B14 C10 B15 B21 -39.57(7) . . . . ?
B12 C10 B15 B21 65.61(8) . . . . ?
C11 C10 B15 B14 -114.96(8) . . . . ?
C5 C10 B15 B14 138.59(7) . . . . ?
B13 C10 B15 B14 37.33(7) . . . . ?
B12 C10 B15 B14 105.17(7) . . . . ?
C11 C10 B15 B16 142.63(7) . . . . ?
C5 C10 B15 B16 36.19(6) . . . . ?
B13 C10 B15 B16 -65.07(8) . . . . ?
B14 C10 B15 B16 -102.41(7) . . . . ?
B12 C10 B15 B16 2.77(9) . . . . ?
B16 B21 B15 C5 -38.41(6) . . . . ?
B20 B21 B15 C5 62.19(9) . . . . ?
B14 B21 B15 C5 99.95(7) . . . . ?
B18 B21 B15 C5 -0.86(9) . . . . ?
B16 B21 B15 C10 -99.53(7) . . . . ?
B20 B21 B15 C10 1.07(9) . . . . ?
B14 B21 B15 C10 38.82(7) . . . . ?
B18 B21 B15 C10 -61.98(9) . . . . ?
B16 B21 B15 B14 -138.36(8) . . . . ?
B20 B21 B15 B14 -37.76(7) . . . . ?
B18 B21 B15 B14 -100.81(8) . . . . ?
B20 B21 B15 B16 100.60(8) . . . . ?
B14 B21 B15 B16 138.36(8) . . . . ?
B18 B21 B15 B16 37.55(7) . . . . ?
B18 B16 B15 C5 97.70(7) . . . . ?
B21 B16 B15 C5 135.62(7) . . . . ?
B17 B16 B15 C5 34.16(6) . . . . ?
C5 B16 B15 C10 -36.10(6) . . . . ?
B18 B16 B15 C10 61.60(8) . . . . ?
B21 B16 B15 C10 99.52(7) . . . . ?
B17 B16 B15 C10 -1.95(8) . . . . ?
C5 B16 B15 B21 -135.62(7) . . . . ?
B18 B16 B15 B21 -37.93(7) . . . . ?
B17 B16 B15 B21 -101.47(8) . . . . ?
C5 B16 B15 B14 -98.04(7) . . . . ?
B18 B16 B15 B14 -0.34(9) . . . . ?
B21 B16 B15 B14 37.59(7) . . . . ?
B17 B16 B15 B14 -63.88(8) . . . . ?
C11 C10 B14 B15 108.55(9) . . . . ?
C5 C10 B14 B15 -37.74(6) . . . . ?
B13 C10 B14 B15 -140.70(7) . . . . ?
B12 C10 B14 B15 -103.71(7) . . . . ?
C11 C10 B14 B13 -110.75(9) . . . . ?
C5 C10 B14 B13 102.96(7) . . . . ?
B12 C10 B14 B13 36.99(7) . . . . ?
B15 C10 B14 B13 140.70(7) . . . . ?
C11 C10 B14 B21 147.60(8) . . . . ?
C5 C10 B14 B21 1.31(9) . . . . ?
B13 C10 B14 B21 -101.65(8) . . . . ?
B12 C10 B14 B21 -64.66(9) . . . . ?
B15 C10 B14 B21 39.05(7) . . . . ?
C11 C10 B14 B20 -149.99(8) . . . . ?
C5 C10 B14 B20 63.72(8) . . . . ?
B13 C10 B14 B20 -39.24(7) . . . . ?
B12 C10 B14 B20 -2.25(9) . . . . ?
B15 C10 B14 B20 101.46(8) . . . . ?
C5 B15 B14 C10 35.99(6) . . . . ?
B21 B15 B14 C10 135.26(7) . . . . ?
B16 B15 B14 C10 97.80(7) . . . . ?
C5 B15 B14 B13 1.37(9) . . . . ?
C10 B15 B14 B13 -34.62(6) . . . . ?
B21 B15 B14 B13 100.64(8) . . . . ?
B16 B15 B14 B13 63.19(9) . . . . ?
C5 B15 B14 B21 -99.27(7) . . . . ?
C10 B15 B14 B21 -135.26(7) . . . . ?
B16 B15 B14 B21 -37.45(7) . . . . ?
C5 B15 B14 B20 -61.67(9) . . . . ?
C10 B15 B14 B20 -97.66(8) . . . . ?
B21 B15 B14 B20 37.60(7) . . . . ?
B16 B15 B14 B20 0.15(9) . . . . ?
B15 B21 B14 C10 -38.98(6) . . . . ?
B16 B21 B14 C10 -1.54(10) . . . . ?
B20 B21 B14 C10 98.73(8) . . . . ?
B18 B21 B14 C10 61.64(9) . . . . ?
B16 B21 B14 B15 37.44(7) . . . . ?
B20 B21 B14 B15 137.71(7) . . . . ?
B18 B21 B14 B15 100.62(7) . . . . ?
B15 B21 B14 B13 -100.48(7) . . . . ?
B16 B21 B14 B13 -63.05(9) . . . . ?
B20 B21 B14 B13 37.23(7) . . . . ?
B18 B21 B14 B13 0.13(9) . . . . ?
B15 B21 B14 B20 -137.71(7) . . . . ?
B16 B21 B14 B20 -100.28(8) . . . . ?
B18 B21 B14 B20 -37.09(7) . . . . ?
B13 B20 B14 C10 38.70(6) . . . . ?
B18 B20 B14 C10 -61.99(9) . . . . ?
B21 B20 B14 C10 -99.51(7) . . . . ?
B19 B20 B14 C10 1.67(10) . . . . ?
B13 B20 B14 B15 100.79(8) . . . . ?
B18 B20 B14 B15 0.10(10) . . . . ?
B21 B20 B14 B15 -37.42(7) . . . . ?
B19 B20 B14 B15 63.76(9) . . . . ?
B18 B20 B14 B13 -100.69(8) . . . . ?
B21 B20 B14 B13 -138.21(7) . . . . ?
B19 B20 B14 B13 -37.03(7) . . . . ?
B13 B20 B14 B21 138.21(7) . . . . ?
B18 B20 B14 B21 37.52(7) . . . . ?
B19 B20 B14 B21 101.18(8) . . . . ?
C11 C10 B13 B20 154.27(8) . . . . ?
C5 C10 B13 B20 -62.95(8) . . . . ?
B14 C10 B13 B20 39.57(7) . . . . ?
B12 C10 B13 B20 -101.68(7) . . . . ?
B15 C10 B13 B20 2.45(9) . . . . ?
C11 C10 B13 B19 -142.63(8) . . . . ?
C5 C10 B13 B19 0.15(9) . . . . ?
B14 C10 B13 B19 102.67(8) . . . . ?
B12 C10 B13 B19 -38.59(7) . . . . ?
B15 C10 B13 B19 65.55(9) . . . . ?
C11 C10 B13 B12 -104.05(8) . . . . ?
C5 C10 B13 B12 38.74(6) . . . . ?
B14 C10 B13 B12 141.25(7) . . . . ?
B15 C10 B13 B12 104.14(7) . . . . ?
C11 C10 B13 B14 114.70(9) . . . . ?
C5 C10 B13 B14 -102.52(7) . . . . ?
B12 C10 B13 B14 -141.25(7) . . . . ?
B15 C10 B13 B14 -37.12(7) . . . . ?
B18 B20 B13 C10 62.22(9) . . . . ?
B21 B20 B13 C10 -1.67(9) . . . . ?
B14 B20 B13 C10 -39.03(6) . . . . ?
B19 B20 B13 C10 99.43(7) . . . . ?
B18 B20 B13 B19 -37.22(7) . . . . ?
B21 B20 B13 B19 -101.11(8) . . . . ?
B14 B20 B13 B19 -138.46(7) . . . . ?
B18 B20 B13 B12 0.09(10) . . . . ?
B21 B20 B13 B12 -63.80(9) . . . . ?
B14 B20 B13 B12 -101.15(7) . . . . ?
B19 B20 B13 B12 37.31(7) . . . . ?
B18 B20 B13 B14 101.24(8) . . . . ?
B21 B20 B13 B14 37.36(7) . . . . ?
B19 B20 B13 B14 138.46(7) . . . . ?
B12 B19 B13 C10 38.47(6) . . . . ?
B17 B19 B13 C10 0.72(9) . . . . ?
B18 B19 B13 C10 -62.59(8) . . . . ?
B20 B19 B13 C10 -99.49(8) . . . . ?
B12 B19 B13 B20 137.95(7) . . . . ?
B17 B19 B13 B20 100.20(8) . . . . ?
B18 B19 B13 B20 36.90(7) . . . . ?
B17 B19 B13 B12 -37.75(7) . . . . ?
B18 B19 B13 B12 -101.06(7) . . . . ?
B20 B19 B13 B12 -137.95(7) . . . . ?
B12 B19 B13 B14 100.54(7) . . . . ?
B17 B19 B13 B14 62.79(9) . . . . ?
B18 B19 B13 B14 -0.51(9) . . . . ?
B20 B19 B13 B14 -37.41(7) . . . . ?
C5 B12 B13 C10 -36.47(6) . . . . ?
B19 B12 B13 C10 -135.82(7) . . . . ?
B17 B12 B13 C10 -97.89(7) . . . . ?
C10 B12 B13 B20 98.08(8) . . . . ?
C5 B12 B13 B20 61.61(8) . . . . ?
B19 B12 B13 B20 -37.75(7) . . . . ?
B17 B12 B13 B20 0.19(9) . . . . ?
C10 B12 B13 B19 135.82(7) . . . . ?
C5 B12 B13 B19 99.36(7) . . . . ?
B17 B12 B13 B19 37.94(7) . . . . ?
C10 B12 B13 B14 34.41(6) . . . . ?
C5 B12 B13 B14 -2.05(9) . . . . ?
B19 B12 B13 B14 -101.41(8) . . . . ?
B17 B12 B13 B14 -63.48(8) . . . . ?
B15 B14 B13 C10 34.91(6) . . . . ?
B21 B14 B13 C10 97.77(7) . . . . ?
B20 B14 B13 C10 135.05(7) . . . . ?
C10 B14 B13 B20 -135.05(7) . . . . ?
B15 B14 B13 B20 -100.14(8) . . . . ?
B21 B14 B13 B20 -37.29(7) . . . . ?
C10 B14 B13 B19 -97.53(7) . . . . ?
B15 B14 B13 B19 -62.62(9) . . . . ?
B21 B14 B13 B19 0.24(9) . . . . ?
B20 B14 B13 B19 37.52(7) . . . . ?
C10 B14 B13 B12 -34.47(6) . . . . ?
B15 B14 B13 B12 0.44(9) . . . . ?
B21 B14 B13 B12 63.29(9) . . . . ?
B20 B14 B13 B12 100.58(8) . . . . ?
C3 C2 B2 C1 97.41(7) . . . . ?
B7 C2 B2 C1 -139.82(7) . . . . ?
B6 C2 B2 C1 -103.21(8) . . . . ?
B5 C2 B2 C1 -33.05(7) . . . . ?
C3 C2 B2 B8 -163.54(7) . . . . ?
C1 C2 B2 B8 99.05(7) . . . . ?
B7 C2 B2 B8 -40.77(7) . . . . ?
B6 C2 B2 B8 -4.16(9) . . . . ?
B5 C2 B2 B8 66.00(8) . . . . ?
C3 C2 B2 B3 133.74(7) . . . . ?
C1 C2 B2 B3 36.33(6) . . . . ?
B7 C2 B2 B3 -103.50(7) . . . . ?
B6 C2 B2 B3 -66.88(8) . . . . ?
B5 C2 B2 B3 3.28(9) . . . . ?
C3 C2 B2 B7 -122.76(8) . . . . ?
C1 C2 B2 B7 139.82(7) . . . . ?
B6 C2 B2 B7 36.61(7) . . . . ?
B5 C2 B2 B7 106.77(8) . . . . ?
B1 C1 B2 C2 -92.65(7) . . . . ?
B3 C1 B2 C2 137.49(7) . . . . ?
B4 C1 B2 C2 101.06(7) . . . . ?
B5 C1 B2 C2 32.72(7) . . . . ?
B1 C1 B2 B8 170.08(7) . . . . ?
C2 C1 B2 B8 -97.26(7) . . . . ?
B3 C1 B2 B8 40.23(7) . . . . ?
B4 C1 B2 B8 3.80(9) . . . . ?
B5 C1 B2 B8 -64.55(8) . . . . ?
B1 C1 B2 B3 129.86(8) . . . . ?
C2 C1 B2 B3 -137.49(7) . . . . ?
B4 C1 B2 B3 -36.43(7) . . . . ?
B5 C1 B2 B3 -104.78(7) . . . . ?
B1 C1 B2 B7 -126.92(7) . . . . ?
C2 C1 B2 B7 -34.27(6) . . . . ?
B3 C1 B2 B7 103.22(7) . . . . ?
B4 C1 B2 B7 66.79(8) . . . . ?
B5 C1 B2 B7 -1.56(9) . . . . ?
C2 B2 B8 B3 -98.01(7) . . . . ?
C1 B2 B8 B3 -39.11(6) . . . . ?
B7 B2 B8 B3 -137.30(7) . . . . ?
C2 B2 B8 B7 39.29(6) . . . . ?
C1 B2 B8 B7 98.20(7) . . . . ?
B3 B2 B8 B7 137.30(7) . . . . ?
C2 B2 B8 B9 -60.85(9) . . . . ?
C1 B2 B8 B9 -1.94(9) . . . . ?
B3 B2 B8 B9 37.17(7) . . . . ?
B7 B2 B8 B9 -100.14(8) . . . . ?
C2 B2 B8 B11 2.39(9) . . . . ?
C1 B2 B8 B11 61.30(9) . . . . ?
B3 B2 B8 B11 100.40(8) . . . . ?
B7 B2 B8 B11 -36.90(7) . . . . ?
C3 C2 B7 B11 -159.57(8) . . . . ?
C1 C2 B7 B11 64.14(9) . . . . ?
B6 C2 B7 B11 -40.68(7) . . . . ?
B2 C2 B7 B11 102.22(8) . . . . ?
B5 C2 B7 B11 -4.13(10) . . . . ?
C3 C2 B7 B6 -118.89(10) . . . . ?
C1 C2 B7 B6 104.83(8) . . . . ?
B2 C2 B7 B6 142.91(7) . . . . ?
B5 C2 B7 B6 36.55(7) . . . . ?
C3 C2 B7 B2 98.21(9) . . . . ?
C1 C2 B7 B2 -38.08(7) . . . . ?
B6 C2 B7 B2 -142.91(7) . . . . ?
B5 C2 B7 B2 -106.35(7) . . . . ?
C3 C2 B7 B8 138.08(8) . . . . ?
C1 C2 B7 B8 1.79(9) . . . . ?
B6 C2 B7 B8 -103.03(8) . . . . ?
B2 C2 B7 B8 39.87(7) . . . . ?
B5 C2 B7 B8 -66.48(9) . . . . ?
C1 B2 B7 C2 33.87(6) . . . . ?
B8 B2 B7 C2 133.45(7) . . . . ?
B3 B2 B7 C2 94.86(7) . . . . ?
C2 B2 B7 B11 -96.40(8) . . . . ?
C1 B2 B7 B11 -62.53(9) . . . . ?
B8 B2 B7 B11 37.04(7) . . . . ?
B3 B2 B7 B11 -1.54(10) . . . . ?
C2 B2 B7 B6 -32.85(7) . . . . ?
C1 B2 B7 B6 1.02(9) . . . . ?
B8 B2 B7 B6 100.59(8) . . . . ?
B3 B2 B7 B6 62.01(9) . . . . ?
C2 B2 B7 B8 -133.45(7) . . . . ?
C1 B2 B7 B8 -99.58(7) . . . . ?
B3 B2 B7 B8 -38.59(7) . . . . ?
B2 B8 B7 C2 -40.17(6) . . . . ?
B3 B8 B7 C2 -1.88(9) . . . . ?
B9 B8 B7 C2 61.32(9) . . . . ?
B11 B8 B7 C2 98.41(8) . . . . ?
B2 B8 B7 B11 -138.57(7) . . . . ?
B3 B8 B7 B11 -100.29(8) . . . . ?
B9 B8 B7 B11 -37.09(7) . . . . ?
B2 B8 B7 B6 -101.16(8) . . . . ?
B3 B8 B7 B6 -62.88(9) . . . . ?
B9 B8 B7 B6 0.32(9) . . . . ?
B11 B8 B7 B6 37.41(7) . . . . ?
B3 B8 B7 B2 38.28(7) . . . . ?
B9 B8 B7 B2 101.49(7) . . . . ?
B11 B8 B7 B2 138.57(7) . . . . ?
C3 C2 B6 B11 159.63(8) . . . . ?
C1 C2 B6 B11 -64.44(9) . . . . ?
B7 C2 B6 B11 40.47(7) . . . . ?
B2 C2 B6 B11 4.05(10) . . . . ?
B5 C2 B6 B11 -102.19(8) . . . . ?
C3 C2 B6 B7 119.16(10) . . . . ?
C1 C2 B6 B7 -104.91(8) . . . . ?
B2 C2 B6 B7 -36.42(7) . . . . ?
B5 C2 B6 B7 -142.66(7) . . . . ?
C3 C2 B6 B5 -98.19(9) . . . . ?
C1 C2 B6 B5 37.75(7) . . . . ?
B7 C2 B6 B5 142.66(7) . . . . ?
B2 C2 B6 B5 106.24(7) . . . . ?
C3 C2 B6 B10 -137.93(9) . . . . ?
C1 C2 B6 B10 -2.00(10) . . . . ?
B7 C2 B6 B10 102.91(8) . . . . ?
B2 C2 B6 B10 66.49(9) . . . . ?
B5 C2 B6 B10 -39.75(7) . . . . ?
B11 B7 B6 C2 133.18(7) . . . . ?
B2 B7 B6 C2 33.25(7) . . . . ?
B8 B7 B6 C2 95.69(7) . . . . ?
C2 B7 B6 B11 -133.18(7) . . . . ?
B2 B7 B6 B11 -99.93(8) . . . . ?
B8 B7 B6 B11 -37.49(7) . . . . ?
C2 B7 B6 B5 -33.45(7) . . . . ?
B11 B7 B6 B5 99.72(8) . . . . ?
B2 B7 B6 B5 -0.20(10) . . . . ?
B8 B7 B6 B5 62.24(9) . . . . ?
C2 B7 B6 B10 -95.71(7) . . . . ?
B11 B7 B6 B10 37.47(7) . . . . ?
B2 B7 B6 B10 -62.46(9) . . . . ?
B8 B7 B6 B10 -0.01(9) . . . . ?
C2 B6 B10 B5 40.15(7) . . . . ?
B11 B6 B10 B5 138.13(8) . . . . ?
B7 B6 B10 B5 100.91(8) . . . . ?
C2 B6 B10 B4 1.88(10) . . . . ?
B11 B6 B10 B4 99.86(8) . . . . ?
B7 B6 B10 B4 62.65(9) . . . . ?
B5 B6 B10 B4 -38.26(7) . . . . ?
C2 B6 B10 B9 -61.06(9) . . . . ?
B11 B6 B10 B9 36.92(7) . . . . ?
B7 B6 B10 B9 -0.30(10) . . . . ?
B5 B6 B10 B9 -101.21(8) . . . . ?
C2 B6 B10 B11 -97.98(8) . . . . ?
B7 B6 B10 B11 -37.22(7) . . . . ?
B5 B6 B10 B11 -138.13(8) . . . . ?
B2 B8 B9 B4 -0.37(10) . . . . ?
B3 B8 B9 B4 36.98(7) . . . . ?
B7 B8 B9 B4 -64.20(9) . . . . ?
B11 B8 B9 B4 -101.20(8) . . . . ?
B2 B8 B9 B11 100.83(8) . . . . ?
B3 B8 B9 B11 138.18(7) . . . . ?
B7 B8 B9 B11 37.01(7) . . . . ?
B2 B8 B9 B3 -37.35(7) . . . . ?
B7 B8 B9 B3 -101.17(7) . . . . ?
B11 B8 B9 B3 -138.18(7) . . . . ?
B2 B8 B9 B10 63.31(9) . . . . ?
B3 B8 B9 B10 100.66(8) . . . . ?
B7 B8 B9 B10 -0.51(9) . . . . ?
B11 B8 B9 B10 -37.52(7) . . . . ?
B5 B10 B9 B4 37.28(7) . . . . ?
B6 B10 B9 B4 101.01(8) . . . . ?
B11 B10 B9 B4 137.89(7) . . . . ?
B5 B10 B9 B11 -100.61(8) . . . . ?
B4 B10 B9 B11 -137.89(7) . . . . ?
B6 B10 B9 B11 -36.88(7) . . . . ?
B5 B10 B9 B3 0.33(10) . . . . ?
B4 B10 B9 B3 -36.95(7) . . . . ?
B6 B10 B9 B3 64.06(9) . . . . ?
B11 B10 B9 B3 100.95(8) . . . . ?
B5 B10 B9 B8 -63.23(9) . . . . ?
B4 B10 B9 B8 -100.51(8) . . . . ?
B6 B10 B9 B8 0.50(9) . . . . ?
B11 B10 B9 B8 37.38(7) . . . . ?
C2 B7 B11 B6 39.86(7) . . . . ?
B2 B7 B11 B6 101.84(8) . . . . ?
B8 B7 B11 B6 138.29(7) . . . . ?
C2 B7 B11 B9 -60.98(9) . . . . ?
B6 B7 B11 B9 -100.84(8) . . . . ?
B2 B7 B11 B9 1.00(10) . . . . ?
B8 B7 B11 B9 37.44(7) . . . . ?
C2 B7 B11 B8 -98.43(7) . . . . ?
B6 B7 B11 B8 -138.29(7) . . . . ?
B2 B7 B11 B8 -36.44(7) . . . . ?
C2 B7 B11 B10 2.51(10) . . . . ?
B6 B7 B11 B10 -37.35(7) . . . . ?
B2 B7 B11 B10 64.49(9) . . . . ?
B8 B7 B11 B10 100.94(8) . . . . ?
C2 B6 B11 B7 -39.67(6) . . . . ?
B5 B6 B11 B7 -101.64(8) . . . . ?
B10 B6 B11 B7 -138.36(7) . . . . ?
C2 B6 B11 B9 61.40(9) . . . . ?
B7 B6 B11 B9 101.07(8) . . . . ?
B5 B6 B11 B9 -0.57(10) . . . . ?
B10 B6 B11 B9 -37.28(7) . . . . ?
C2 B6 B11 B8 -2.23(10) . . . . ?
B7 B6 B11 B8 37.44(7) . . . . ?
B5 B6 B11 B8 -64.20(9) . . . . ?
B10 B6 B11 B8 -100.91(8) . . . . ?
C2 B6 B11 B10 98.69(7) . . . . ?
B7 B6 B11 B10 138.36(7) . . . . ?
B5 B6 B11 B10 36.71(7) . . . . ?
B4 B9 B11 B7 63.22(10) . . . . ?
B3 B9 B11 B7 -0.09(10) . . . . ?
B8 B9 B11 B7 -37.48(7) . . . . ?
B10 B9 B11 B7 100.97(8) . . . . ?
B4 B9 B11 B6 -0.40(10) . . . . ?
B3 B9 B11 B6 -63.70(9) . . . . ?
B8 B9 B11 B6 -101.10(8) . . . . ?
B10 B9 B11 B6 37.36(7) . . . . ?
B4 B9 B11 B8 100.70(8) . . . . ?
B3 B9 B11 B8 37.39(7) . . . . ?
B10 B9 B11 B8 138.46(7) . . . . ?
B4 B9 B11 B10 -37.76(7) . . . . ?
B3 B9 B11 B10 -101.06(8) . . . . ?
B8 B9 B11 B10 -138.46(7) . . . . ?
B2 B8 B11 B7 37.28(7) . . . . ?
B3 B8 B11 B7 100.99(8) . . . . ?
B9 B8 B11 B7 138.24(7) . . . . ?
B2 B8 B11 B6 -0.13(10) . . . . ?
B3 B8 B11 B6 63.58(9) . . . . ?
B7 B8 B11 B6 -37.40(7) . . . . ?
B9 B8 B11 B6 100.83(8) . . . . ?
B2 B8 B11 B9 -100.96(8) . . . . ?
B3 B8 B11 B9 -37.25(7) . . . . ?
B7 B8 B11 B9 -138.24(7) . . . . ?
B2 B8 B11 B10 -63.79(9) . . . . ?
B3 B8 B11 B10 -0.07(10) . . . . ?
B7 B8 B11 B10 -101.06(8) . . . . ?
B9 B8 B11 B10 37.18(7) . . . . ?
B5 B10 B11 B7 -0.24(10) . . . . ?
B4 B10 B11 B7 -63.66(9) . . . . ?
B9 B10 B11 B7 -100.97(8) . . . . ?
B6 B10 B11 B7 37.34(7) . . . . ?
B5 B10 B11 B6 -37.59(7) . . . . ?
B4 B10 B11 B6 -101.00(8) . . . . ?
B9 B10 B11 B6 -138.31(7) . . . . ?
B5 B10 B11 B9 100.72(8) . . . . ?
B4 B10 B11 B9 37.31(7) . . . . ?
B6 B10 B11 B9 138.31(7) . . . . ?
B5 B10 B11 B8 63.48(9) . . . . ?
B4 B10 B11 B8 0.07(10) . . . . ?
B9 B10 B11 B8 -37.24(7) . . . . ?
B6 B10 B11 B8 101.07(8) . . . . ?
B1 C1 B4 B5 91.19(9) . . . . ?
C2 C1 B4 B5 -39.32(7) . . . . ?
B3 C1 B4 B5 -142.11(7) . . . . ?
B2 C1 B4 B5 -105.82(7) . . . . ?
B1 C1 B4 B3 -126.70(9) . . . . ?
C2 C1 B4 B3 102.79(7) . . . . ?
B5 C1 B4 B3 142.11(7) . . . . ?
B2 C1 B4 B3 36.29(7) . . . . ?
B1 C1 B4 B9 -166.99(8) . . . . ?
C2 C1 B4 B9 62.50(8) . . . . ?
B3 C1 B4 B9 -40.29(6) . . . . ?
B5 C1 B4 B9 101.82(7) . . . . ?
B2 C1 B4 B9 -4.00(9) . . . . ?
B1 C1 B4 B10 130.45(9) . . . . ?
C2 C1 B4 B10 -0.06(9) . . . . ?
B3 C1 B4 B10 -102.85(7) . . . . ?
B5 C1 B4 B10 39.26(7) . . . . ?
B2 C1 B4 B10 -66.56(8) . . . . ?
B11 B9 B4 C1 -61.12(9) . . . . ?
B3 B9 B4 C1 39.60(6) . . . . ?
B8 B9 B4 C1 2.55(9) . . . . ?
B10 B9 B4 C1 -99.04(7) . . . . ?
B11 B9 B4 B5 1.22(10) . . . . ?
B3 B9 B4 B5 101.94(7) . . . . ?
B8 B9 B4 B5 64.89(9) . . . . ?
B10 B9 B4 B5 -36.70(7) . . . . ?
B11 B9 B4 B3 -100.72(8) . . . . ?
B8 B9 B4 B3 -37.05(7) . . . . ?
B10 B9 B4 B3 -138.64(7) . . . . ?
B11 B9 B4 B10 37.92(7) . . . . ?
B3 B9 B4 B10 138.64(7) . . . . ?
B8 B9 B4 B10 101.59(8) . . . . ?
B5 B10 B4 C1 -39.54(6) . . . . ?
B9 B10 B4 C1 98.82(7) . . . . ?
B6 B10 B4 C1 -1.15(9) . . . . ?
B11 B10 B4 C1 61.56(9) . . . . ?
B9 B10 B4 B5 138.36(7) . . . . ?
B6 B10 B4 B5 38.39(7) . . . . ?
B11 B10 B4 B5 101.11(8) . . . . ?
B5 B10 B4 B3 -101.15(7) . . . . ?
B9 B10 B4 B3 37.22(7) . . . . ?
B6 B10 B4 B3 -62.76(9) . . . . ?
B11 B10 B4 B3 -0.04(9) . . . . ?
B5 B10 B4 B9 -138.36(7) . . . . ?
B6 B10 B4 B9 -99.97(8) . . . . ?
B11 B10 B4 B9 -37.26(7) . . . . ?
C3 C2 B5 C1 -97.37(7) . . . . ?
B7 C2 B5 C1 103.31(8) . . . . ?
B6 C2 B5 C1 140.09(7) . . . . ?
B2 C2 B5 C1 33.11(6) . . . . ?
C3 C2 B5 B10 163.33(7) . . . . ?
C1 C2 B5 B10 -99.30(7) . . . . ?
B7 C2 B5 B10 4.01(9) . . . . ?
B6 C2 B5 B10 40.79(7) . . . . ?
B2 C2 B5 B10 -66.20(9) . . . . ?
C3 C2 B5 B4 -133.79(7) . . . . ?
C1 C2 B5 B4 -36.43(6) . . . . ?
B7 C2 B5 B4 66.88(9) . . . . ?
B6 C2 B5 B4 103.67(8) . . . . ?
B2 C2 B5 B4 -3.32(9) . . . . ?
C3 C2 B5 B6 122.54(8) . . . . ?
C1 C2 B5 B6 -140.09(7) . . . . ?
B7 C2 B5 B6 -36.79(7) . . . . ?
B2 C2 B5 B6 -106.99(8) . . . . ?
B1 C1 B5 C2 94.73(7) . . . . ?
B3 C1 B5 C2 -101.08(7) . . . . ?
B4 C1 B5 C2 -137.43(7) . . . . ?
B2 C1 B5 C2 -32.63(7) . . . . ?
B1 C1 B5 B10 -168.03(7) . . . . ?
C2 C1 B5 B10 97.24(7) . . . . ?
B3 C1 B5 B10 -3.83(9) . . . . ?
B4 C1 B5 B10 -40.18(7) . . . . ?
B2 C1 B5 B10 64.62(9) . . . . ?
B1 C1 B5 B4 -127.84(7) . . . . ?
C2 C1 B5 B4 137.43(7) . . . . ?
B3 C1 B5 B4 36.35(7) . . . . ?
B2 C1 B5 B4 104.80(7) . . . . ?
B1 C1 B5 B6 128.79(7) . . . . ?
C2 C1 B5 B6 34.06(6) . . . . ?
B3 C1 B5 B6 -67.01(8) . . . . ?
B4 C1 B5 B6 -103.37(7) . . . . ?
B2 C1 B5 B6 1.43(9) . . . . ?
B4 B10 B5 C2 97.94(7) . . . . ?
B9 B10 B5 C2 60.86(9) . . . . ?
B6 B10 B5 C2 -39.25(6) . . . . ?
B11 B10 B5 C2 -2.08(9) . . . . ?
B4 B10 B5 C1 39.07(6) . . . . ?
B9 B10 B5 C1 1.99(9) . . . . ?
B6 B10 B5 C1 -98.13(7) . . . . ?
B11 B10 B5 C1 -60.96(9) . . . . ?
B9 B10 B5 B4 -37.08(7) . . . . ?
B6 B10 B5 B4 -137.20(8) . . . . ?
B11 B10 B5 B4 -100.02(8) . . . . ?
B4 B10 B5 B6 137.20(8) . . . . ?
B9 B10 B5 B6 100.12(8) . . . . ?
B11 B10 B5 B6 37.18(7) . . . . ?
C1 B4 B5 C2 35.61(6) . . . . ?
B3 B4 B5 C2 1.92(9) . . . . ?
B9 B4 B5 C2 -61.76(8) . . . . ?
B10 B4 B5 C2 -98.96(7) . . . . ?
B3 B4 B5 C1 -33.69(6) . . . . ?
B9 B4 B5 C1 -97.37(7) . . . . ?
B10 B4 B5 C1 -134.57(7) . . . . ?
C1 B4 B5 B10 134.57(7) . . . . ?
B3 B4 B5 B10 100.88(8) . . . . ?
B9 B4 B5 B10 37.20(7) . . . . ?
C1 B4 B5 B6 95.78(7) . . . . ?
B3 B4 B5 B6 62.10(9) . . . . ?
B9 B4 B5 B6 -1.58(9) . . . . ?
B10 B4 B5 B6 -38.78(7) . . . . ?
B11 B6 B5 C2 96.10(8) . . . . ?
B7 B6 B5 C2 32.93(7) . . . . ?
B10 B6 B5 C2 133.54(7) . . . . ?
C2 B6 B5 C1 -33.63(6) . . . . ?
B11 B6 B5 C1 62.48(9) . . . . ?
B7 B6 B5 C1 -0.70(9) . . . . ?
B10 B6 B5 C1 99.91(7) . . . . ?
C2 B6 B5 B10 -133.54(7) . . . . ?
B11 B6 B5 B10 -37.43(7) . . . . ?
B7 B6 B5 B10 -100.61(8) . . . . ?
C2 B6 B5 B4 -94.76(7) . . . . ?
B11 B6 B5 B4 1.34(10) . . . . ?
B7 B6 B5 B4 -61.84(9) . . . . ?
B10 B6 B5 B4 38.77(7) . . . . ?
B1 C1 B3 B4 122.58(10) . . . . ?
C2 C1 B3 B4 -102.91(7) . . . . ?
B5 C1 B3 B4 -36.17(7) . . . . ?
B2 C1 B3 B4 -142.04(7) . . . . ?
B1 C1 B3 B2 -95.38(10) . . . . ?
C2 C1 B3 B2 39.13(6) . . . . ?
B4 C1 B3 B2 142.04(7) . . . . ?
B5 C1 B3 B2 105.87(7) . . . . ?
B1 C1 B3 B9 162.75(8) . . . . ?
C2 C1 B3 B9 -62.74(8) . . . . ?
B4 C1 B3 B9 40.17(6) . . . . ?
B5 C1 B3 B9 4.00(9) . . . . ?
B2 C1 B3 B9 -101.87(7) . . . . ?
B1 C1 B3 B8 -134.77(9) . . . . ?
C2 C1 B3 B8 -0.26(9) . . . . ?
B4 C1 B3 B8 102.65(7) . . . . ?
B5 C1 B3 B8 66.48(8) . . . . ?
B2 C1 B3 B8 -39.39(6) . . . . ?
B5 B4 B3 C1 34.03(6) . . . . ?
B9 B4 B3 C1 133.94(7) . . . . ?
B10 B4 B3 C1 96.72(7) . . . . ?
C1 B4 B3 B2 -34.10(6) . . . . ?
B5 B4 B3 B2 -0.07(9) . . . . ?
B9 B4 B3 B2 99.84(7) . . . . ?
B10 B4 B3 B2 62.62(8) . . . . ?
C1 B4 B3 B9 -133.94(7) . . . . ?
B5 B4 B3 B9 -99.91(8) . . . . ?
B10 B4 B3 B9 -37.22(7) . . . . ?
C1 B4 B3 B8 -96.73(7) . . . . ?
B5 B4 B3 B8 -62.70(9) . . . . ?
B9 B4 B3 B8 37.21(7) . . . . ?
B10 B4 B3 B8 -0.01(9) . . . . ?
C2 B2 B3 C1 -35.60(6) . . . . ?
B8 B2 B3 C1 -134.36(7) . . . . ?
B7 B2 B3 C1 -95.76(7) . . . . ?
C2 B2 B3 B4 -1.82(8) . . . . ?
C1 B2 B3 B4 33.78(6) . . . . ?
B8 B2 B3 B4 -100.58(8) . . . . ?
B7 B2 B3 B4 -61.98(9) . . . . ?
C2 B2 B3 B9 61.65(8) . . . . ?
C1 B2 B3 B9 97.25(7) . . . . ?
B8 B2 B3 B9 -37.11(7) . . . . ?
B7 B2 B3 B9 1.49(9) . . . . ?
C2 B2 B3 B8 98.76(7) . . . . ?
C1 B2 B3 B8 134.36(7) . . . . ?
B7 B2 B3 B8 38.60(7) . . . . ?
B4 B9 B3 C1 -39.61(6) . . . . ?
B11 B9 B3 C1 61.47(9) . . . . ?
B8 B9 B3 C1 98.95(7) . . . . ?
B10 B9 B3 C1 -2.53(9) . . . . ?
B11 B9 B3 B4 101.08(8) . . . . ?
B8 B9 B3 B4 138.56(7) . . . . ?
B10 B9 B3 B4 37.08(7) . . . . ?
B4 B9 B3 B2 -101.94(7) . . . . ?
B11 B9 B3 B2 -0.86(9) . . . . ?
B8 B9 B3 B2 36.62(7) . . . . ?
B10 B9 B3 B2 -64.86(9) . . . . ?
B4 B9 B3 B8 -138.56(7) . . . . ?
B11 B9 B3 B8 -37.48(7) . . . . ?
B10 B9 B3 B8 -101.48(8) . . . . ?
B2 B8 B3 C1 39.69(6) . . . . ?
B7 B8 B3 C1 1.34(9) . . . . ?
B9 B8 B3 C1 -98.76(7) . . . . ?
B11 B8 B3 C1 -61.57(9) . . . . ?
B2 B8 B3 B4 101.31(7) . . . . ?
B7 B8 B3 B4 62.96(9) . . . . ?
B9 B8 B3 B4 -37.14(7) . . . . ?
B11 B8 B3 B4 0.05(9) . . . . ?
B7 B8 B3 B2 -38.34(7) . . . . ?
B9 B8 B3 B2 -138.45(7) . . . . ?
B11 B8 B3 B2 -101.26(8) . . . . ?
B2 B8 B3 B9 138.45(7) . . . . ?
B7 B8 B3 B9 100.10(8) . . . . ?
B11 B8 B3 B9 37.19(7) . . . . ?
